data_7003140
loop_
_publ_author_name
'Hill, Matthew R.'
'Jensen, Paul'
'Russell, Jennifer J.'
'Lamb, Robert N.'

_publ_section_title
;
 Synthesis and properties of Zn--Mg heterobimetallic carbamates.
 Crystal structures of the first reported single source precursors for
 ZnxMg1&#x2212;xO thin films
;
_journal_issue 20
_journal_name_full 'Dalton Transactions'
_journal_page_first 2751
_journal_page_last 2758
_journal_paper_doi 10.1039/b712952a
_journal_year 2008
_chemical_formula_moiety 'C42 H84 N6 O13 Zn4, 2(C2 H3 N)'
_chemical_formula_sum 'C46 H90 N8 O13 Zn4'
_chemical_formula_weight 1224.74
_chemical_name_systematic
;
?
;
_space_group_IT_number 14
_symmetry_cell_setting monoclinic
_symmetry_Int_Tables_number 14
_symmetry_space_group_name_Hall '-P 2ybc'
_symmetry_space_group_name_H-M 'P 1 21/c 1'
_atom_sites_solution_hydrogens geom
_atom_sites_solution_primary direct
_atom_sites_solution_secondary difmap
_audit_creation_method SHELXL-97
_cell_angle_alpha 90.00
_cell_angle_beta 99.462(1)
_cell_angle_gamma 90.00
_cell_formula_units_Z 8
_cell_length_a 14.355(1)
_cell_length_b 35.946(2)
_cell_length_c 24.160(2)
_cell_measurement_reflns_used 9586
_cell_measurement_temperature 150(2)
_cell_measurement_theta_max 27.8717
_cell_measurement_theta_min 2.2987
_cell_volume 12297.1(15)
_computing_cell_refinement 'SAINT Ver. 6.45 (Bruker-AXS, 2003)'
_computing_data_collection 'SMART Ver. 5.054 (Bruker-AXS, 1998)'
_computing_data_reduction 'SAINT Ver. 6.45'
_computing_molecular_graphics
;
X-Seed (Barbour, 2001), SHELXTL Ver. 6.14 (Bruker-AXS, 2003)
;
_computing_publication_material 'modiCIFer-12162005 (Guzei, 2005)'
_computing_structure_refinement 'SHELXL-97 (Sheldrick, 1997)'
_computing_structure_solution 'SHELXS-97 (Sheldrick, 1990)'
_diffrn_ambient_temperature 150(2)
_diffrn_crystal_treatment
;
attached with Exxon Paratone N, to a short length
of fibre supported on a thin piece of copper wire
inserted in a copper mounting pin. The crystal was
quenched in a cold nitrogen gas stream from an
Oxford Cryosystems Cryostream.
;
_diffrn_measured_fraction_theta_full 0.965
_diffrn_measured_fraction_theta_max 0.965
_diffrn_measurement_device_type 'Bruker CCD-1000 area detector'
_diffrn_measurement_method \w
_diffrn_radiation_monochromator graphite
_diffrn_radiation_source 'fine-focus sealed tube'
_diffrn_radiation_type Mo-K\a
_diffrn_radiation_wavelength 0.71073
_diffrn_reflns_av_R_equivalents 0.0478
_diffrn_reflns_av_sigmaI/netI 0.0496
_diffrn_reflns_limit_h_max 18
_diffrn_reflns_limit_h_min -18
_diffrn_reflns_limit_k_max 46
_diffrn_reflns_limit_k_min -47
_diffrn_reflns_limit_l_max 30
_diffrn_reflns_limit_l_min -32
_diffrn_reflns_number 123302
_diffrn_reflns_theta_full 28.36
_diffrn_reflns_theta_max 28.36
_diffrn_reflns_theta_min 1.65
_diffrn_standards_decay_% 0.96
_diffrn_standards_number 666
_exptl_absorpt_coefficient_mu 1.601
_exptl_absorpt_correction_T_max 0.681
_exptl_absorpt_correction_T_min 0.590
_exptl_absorpt_correction_type multi-scan
_exptl_absorpt_process_details
;
SADABS (Bruker-AXS, 2004)
;
_exptl_crystal_colour colorless
_exptl_crystal_density_diffrn 1.323
_exptl_crystal_density_method 'not measured'
_exptl_crystal_description block
_exptl_crystal_F_000 5168
_exptl_crystal_size_max 0.44
_exptl_crystal_size_mid 0.42
_exptl_crystal_size_min 0.26
_refine_diff_density_max 1.003
_refine_diff_density_min -0.440
_refine_diff_density_rms 0.083
_refine_ls_extinction_method none
_refine_ls_goodness_of_fit_ref 1.042
_refine_ls_hydrogen_treatment constr
_refine_ls_matrix_type full
_refine_ls_number_parameters 1444
_refine_ls_number_reflns 29673
_refine_ls_number_restraints 123
_refine_ls_restrained_S_all 1.042
_refine_ls_R_factor_all 0.0740
_refine_ls_R_factor_gt 0.0367
_refine_ls_shift/su_max 0.001
_refine_ls_shift/su_mean 0.000
_refine_ls_structure_factor_coef Fsqd
_refine_ls_weighting_details 'calc w=1/[\s^2^(Fo^2^)+(0.0325P)^2^+11.5861P] where P=(Fo^2^+2Fc^2^)/3'
_refine_ls_weighting_scheme calc
_refine_ls_wR_factor_gt 0.0771
_refine_ls_wR_factor_ref 0.0922
_reflns_number_gt 20574
_reflns_number_total 29673
_reflns_threshold_expression I>2\s(I)
_cod_data_source_file b712952a.txt
_cod_data_source_block 19
_cod_depositor_comments
;
The following automatic conversions were performed:
'_symmetry_cell_setting' value 'Monoclinic' changed to 'monoclinic'
according to '/home/saulius/struct/CIF-dictionaries/cif_core.dic'
dictionary named 'cif_core.dic' version 2.4.1 from 2010-06-29.

Automatic conversion script
Id: cif_fix_enum 1527 2010-12-29 10:47:43Z saulius 
;
_cod_original_sg_symbol_Hall '-P 2ybc '
_cod_original_sg_symbol_H-M 'P 21/c '
_cod_database_code 7003140

loop_
_symmetry_equiv_pos_as_xyz
'x, y, z'
'-x, y+1/2, -z+1/2'
'-x, -y, -z'
'x, -y-1/2, z-1/2'

loop_
_atom_site_label
_atom_site_type_symbol
_atom_site_fract_x
_atom_site_fract_y
_atom_site_fract_z
_atom_site_U_iso_or_equiv
_atom_site_adp_type
_atom_site_occupancy
_atom_site_symmetry_multiplicity
_atom_site_calc_flag
_atom_site_refinement_flags
_atom_site_disorder_assembly
_atom_site_disorder_group
Zn1 Zn 0.01046(2) 0.115641(9) 0.336903(14) 0.02428(7) Uani 1 1 d D . .
Zn2 Zn 0.23624(2) 0.119940(8) 0.348108(13) 0.02001(7) Uani 1 1 d . . .
Zn3 Zn 0.10838(2) 0.186314(8) 0.291446(13) 0.02023(7) Uani 1 1 d . . .
Zn4 Zn 0.12872(2) 0.170851(9) 0.420922(13) 0.02155(7) Uani 1 1 d D A .
Zn5 Zn 0.37821(2) 0.333533(8) 0.263022(12) 0.01751(7) Uani 1 1 d . . .
Zn6 Zn 0.25337(2) 0.406087(8) 0.248414(12) 0.01859(7) Uani 1 1 d . . .
Zn7 Zn 0.38091(2) 0.389356(8) 0.366009(12) 0.01823(7) Uani 1 1 d . . .
Zn8 Zn 0.47566(2) 0.411569(8) 0.259468(12) 0.01931(7) Uani 1 1 d . . .
O1 O 0.12058(12) 0.14746(5) 0.34798(7) 0.0201(4) Uani 1 1 d . A .
O2 O 0.05040(15) 0.06398(5) 0.34803(9) 0.0348(5) Uani 1 1 d . A .
O3 O 0.20388(15) 0.06736(5) 0.33891(9) 0.0332(5) Uani 1 1 d . A .
O4 O -0.06279(15) 0.12260(6) 0.26287(9) 0.0429(6) Uani 1 1 d . A .
O5 O 0.00117(14) 0.17470(6) 0.23337(8) 0.0325(5) Uani 1 1 d . A .
O8 O 0.29947(14) 0.13415(5) 0.28631(8) 0.0259(4) Uani 1 1 d . A .
O9 O 0.21690(14) 0.18497(6) 0.25316(8) 0.0295(5) Uani 1 1 d . A .
O10 O 0.32522(13) 0.12722(6) 0.41755(8) 0.0274(4) Uani 1 1 d . A .
O11 O 0.22097(13) 0.14436(6) 0.47306(8) 0.0285(5) Uani 1 1 d . . .
O12 O 0.09467(15) 0.23472(5) 0.32441(8) 0.0300(5) Uani 1 1 d . A .
O13 O 0.16048(15) 0.22272(5) 0.41395(8) 0.0332(5) Uani 1 1 d . . .
O14 O 0.37247(12) 0.38536(5) 0.28514(7) 0.0174(4) Uani 1 1 d . . .
O15 O 0.27349(13) 0.32001(5) 0.20574(7) 0.0227(4) Uani 1 1 d . . .
O16 O 0.18289(13) 0.37177(5) 0.19577(8) 0.0246(4) Uani 1 1 d . . .
O17 O 0.39132(14) 0.30207(5) 0.32856(8) 0.0249(4) Uani 1 1 d . . .
O18 O 0.41768(14) 0.34189(5) 0.40155(8) 0.0263(4) Uani 1 1 d . . .
O19 O 0.49695(13) 0.32392(5) 0.23646(8) 0.0285(4) Uani 1 1 d . . .
O20 O 0.55721(13) 0.38032(5) 0.22236(8) 0.0265(4) Uani 1 1 d . . .
O21 O 0.17803(13) 0.41933(6) 0.30459(8) 0.0297(5) Uani 1 1 d . . .
O22 O 0.26757(13) 0.41002(5) 0.38904(8) 0.0259(4) Uani 1 1 d . . .
O23 O 0.27171(14) 0.45158(5) 0.20809(8) 0.0279(4) Uani 1 1 d . B .
O24 O 0.42906(14) 0.45237(5) 0.21050(8) 0.0284(4) Uani 1 1 d . B .
O25 O 0.48443(13) 0.42264(5) 0.39784(8) 0.0266(4) Uani 1 1 d . . .
O26 O 0.55530(14) 0.43407(6) 0.32311(8) 0.0296(5) Uani 1 1 d . . .
N1 N 0.14158(19) 0.01283(7) 0.36016(12) 0.0363(6) Uani 1 1 d . A .
N2 N -0.11375(17) 0.14468(7) 0.17634(10) 0.0283(5) Uani 1 1 d . A .
N4 N 0.34443(16) 0.16778(6) 0.21687(9) 0.0249(5) Uani 1 1 d . A .
N5 N 0.37093(16) 0.13108(7) 0.51131(9) 0.0249(5) Uani 1 1 d . . .
N6 N 0.10846(17) 0.28034(6) 0.38912(9) 0.0250(5) Uani 1 1 d . . .
N7 N 0.13517(16) 0.32055(6) 0.14613(9) 0.0238(5) Uani 1 1 d . . .
N8 N 0.45759(17) 0.28124(6) 0.41330(9) 0.0247(5) Uani 1 1 d . . .
N9 N 0.63243(16) 0.32858(7) 0.20145(10) 0.0276(5) Uani 1 1 d . . .
N10 N 0.11912(16) 0.43323(7) 0.38203(10) 0.0280(5) Uani 1 1 d . . .
N12 N 0.61754(16) 0.45720(7) 0.40694(10) 0.0265(5) Uani 1 1 d . . .
N13 N 0.1045(4) 0.04176(15) 0.11140(18) 0.1031(16) Uani 1 1 d . . .
N14 N 0.5587(3) 0.34799(14) 0.5908(2) 0.0901(14) Uani 1 1 d . . .
N15 N 0.8189(3) 0.34017(16) 0.4174(2) 0.1135(18) Uani 1 1 d . . .
N16 N 0.4345(2) 0.55063(10) 0.37958(17) 0.0655(10) Uani 1 1 d . . .
C1 C 0.1315(2) 0.04950(8) 0.34885(12) 0.0284(6) Uani 1 1 d . . .
C2 C 0.0610(3) -0.00885(10) 0.37505(16) 0.0464(9) Uani 1 1 d . . .
H2 H 0.0032 0.0070 0.3661 0.056 Uiso 1 1 calc R A .
C3 C 0.0434(3) -0.04404(11) 0.34056(19) 0.0643(12) Uani 1 1 d . A .
H3A H 0.0396 -0.0380 0.3007 0.096 Uiso 1 1 calc R . .
H3B H -0.0161 -0.0554 0.3468 0.096 Uiso 1 1 calc R . .
H3C H 0.0953 -0.0616 0.3519 0.096 Uiso 1 1 calc R . .
C4 C 0.0750(4) -0.01736(18) 0.4374(2) 0.103(2) Uani 1 1 d . A .
H4A H 0.1344 -0.0310 0.4482 0.154 Uiso 1 1 calc R . .
H4B H 0.0224 -0.0326 0.4456 0.154 Uiso 1 1 calc R . .
H4C H 0.0774 0.0060 0.4585 0.154 Uiso 1 1 calc R . .
C5 C 0.2340(3) -0.00578(10) 0.36539(17) 0.0501(10) Uani 1 1 d . . .
H5 H 0.2224 -0.0321 0.3757 0.060 Uiso 1 1 calc R A .
C6 C 0.2703(3) -0.00787(12) 0.3104(2) 0.0734(14) Uani 1 1 d . A .
H6A H 0.2209 -0.0179 0.2814 0.110 Uiso 1 1 calc R . .
H6B H 0.3258 -0.0241 0.3145 0.110 Uiso 1 1 calc R . .
H6C H 0.2878 0.0171 0.2995 0.110 Uiso 1 1 calc R . .
C7 C 0.3045(3) 0.00923(13) 0.4131(2) 0.0790(15) Uani 1 1 d . A .
H7A H 0.3247 0.0341 0.4035 0.119 Uiso 1 1 calc R . .
H7B H 0.3594 -0.0073 0.4200 0.119 Uiso 1 1 calc R . .
H7C H 0.2753 0.0107 0.4470 0.119 Uiso 1 1 calc R . .
C8 C -0.0559(2) 0.14760(8) 0.22614(12) 0.0273(6) Uani 1 1 d . . .
C9 C -0.1925(2) 0.11736(9) 0.16635(13) 0.0337(7) Uani 1 1 d . . .
H9 H -0.2280 0.1227 0.1280 0.040 Uiso 1 1 calc R A .
C10 C -0.1569(3) 0.07759(9) 0.16477(17) 0.0501(10) Uani 1 1 d . A .
H10A H -0.1122 0.0759 0.1382 0.075 Uiso 1 1 calc R . .
H10B H -0.2103 0.0609 0.1528 0.075 Uiso 1 1 calc R . .
H10C H -0.1251 0.0704 0.2023 0.075 Uiso 1 1 calc R . .
C11 C -0.2624(2) 0.12237(11) 0.20658(15) 0.0476(9) Uani 1 1 d . A .
H11A H -0.2333 0.1142 0.2442 0.071 Uiso 1 1 calc R . .
H11B H -0.3190 0.1075 0.1938 0.071 Uiso 1 1 calc R . .
H11C H -0.2799 0.1487 0.2078 0.071 Uiso 1 1 calc R . .
C12 C -0.1051(2) 0.17135(9) 0.13085(13) 0.0375(8) Uani 1 1 d . . .
H12 H -0.0453 0.1857 0.1423 0.045 Uiso 1 1 calc R A .
C13 C -0.0974(3) 0.15147(14) 0.07648(16) 0.0709(14) Uani 1 1 d . A .
H13A H -0.0464 0.1331 0.0832 0.106 Uiso 1 1 calc R . .
H13B H -0.0837 0.1696 0.0486 0.106 Uiso 1 1 calc R . .
H13C H -0.1571 0.1389 0.0625 0.106 Uiso 1 1 calc R . .
C14 C -0.1861(3) 0.19892(12) 0.1236(2) 0.0714(13) Uani 1 1 d . A .
H14A H -0.2460 0.1856 0.1131 0.107 Uiso 1 1 calc R . .
H14B H -0.1782 0.2168 0.0942 0.107 Uiso 1 1 calc R . .
H14C H -0.1866 0.2122 0.1590 0.107 Uiso 1 1 calc R . .
O6 O -0.0643(2) 0.12699(15) 0.39630(13) 0.0356(11) Uani 0.67 1 d PDU A 1
O7 O 0.0078(2) 0.17490(9) 0.4462(2) 0.0284(10) Uani 0.67 1 d PDU A 1
N3 N -0.1445(3) 0.16553(14) 0.44686(16) 0.0281(10) Uani 0.67 1 d PDU A 1
C15 C -0.0639(4) 0.1548(2) 0.4288(3) 0.0277(13) Uani 0.67 1 d PDU A 1
C16 C -0.2343(4) 0.14668(19) 0.4284(2) 0.0562(16) Uani 0.67 1 d PDU A 1
H16 H -0.2831 0.1610 0.4446 0.067 Uiso 0.67 1 calc PR A 1
C17 C -0.2650(5) 0.1472(3) 0.3653(3) 0.099(3) Uani 0.67 1 d PDU A 1
H17A H -0.2589 0.1725 0.3512 0.148 Uiso 0.67 1 calc PR A 1
H17B H -0.3310 0.1391 0.3561 0.148 Uiso 0.67 1 calc PR A 1
H17C H -0.2249 0.1303 0.3477 0.148 Uiso 0.67 1 calc PR A 1
C18 C -0.2330(6) 0.10758(19) 0.4535(4) 0.091(3) Uani 0.67 1 d PDU A 1
H18A H -0.1796 0.0936 0.4435 0.137 Uiso 0.67 1 calc PR A 1
H18B H -0.2921 0.0948 0.4386 0.137 Uiso 0.67 1 calc PR A 1
H18C H -0.2266 0.1094 0.4944 0.137 Uiso 0.67 1 calc PR A 1
C19 C -0.1426(9) 0.1988(2) 0.4827(3) 0.0328(14) Uani 0.67 1 d PDU A 1
H19 H -0.0748 0.2043 0.4973 0.039 Uiso 0.67 1 calc PR A 1
C20 C -0.1829(14) 0.2323(3) 0.4480(7) 0.072(5) Uani 0.67 1 d PDU A 1
H20A H -0.1536 0.2341 0.4142 0.108 Uiso 0.67 1 calc PR A 1
H20B H -0.1696 0.2550 0.4704 0.108 Uiso 0.67 1 calc PR A 1
H20C H -0.2513 0.2293 0.4372 0.108 Uiso 0.67 1 calc PR A 1
C21 C -0.1918(10) 0.1932(4) 0.5334(4) 0.049(2) Uani 0.67 1 d PDU A 1
H21A H -0.2599 0.1905 0.5208 0.074 Uiso 0.67 1 calc PR A 1
H21B H -0.1800 0.2149 0.5583 0.074 Uiso 0.67 1 calc PR A 1
H21C H -0.1671 0.1708 0.5538 0.074 Uiso 0.67 1 calc PR A 1
O6' O -0.0883(5) 0.1326(3) 0.3775(3) 0.0356(11) Uani 0.33 1 d PDU A 2
O7' O 0.0084(5) 0.1608(2) 0.4457(5) 0.0284(10) Uani 0.33 1 d PDU A 2
N3' N -0.1511(7) 0.1731(3) 0.4277(4) 0.0281(10) Uani 0.33 1 d PDU A 2
C15' C -0.0732(9) 0.1558(5) 0.4167(7) 0.0277(13) Uani 0.33 1 d PDU A 2
C16' C -0.2438(6) 0.1676(3) 0.3922(5) 0.047(3) Uani 0.33 1 d PDU A 2
H16' H -0.2883 0.1834 0.4097 0.056 Uiso 0.33 1 calc PR A 2
C17' C -0.2426(9) 0.1852(4) 0.3345(5) 0.070(4) Uani 0.33 1 d PDU A 2
H17D H -0.2037 0.1700 0.3135 0.105 Uiso 0.33 1 calc PR A 2
H17E H -0.2161 0.2103 0.3394 0.105 Uiso 0.33 1 calc PR A 2
H17F H -0.3071 0.1865 0.3138 0.105 Uiso 0.33 1 calc PR A 2
C18' C -0.2853(11) 0.1292(4) 0.3905(10) 0.096(7) Uani 0.33 1 d PDU A 2
H18D H -0.3527 0.1304 0.3747 0.145 Uiso 0.33 1 calc PR A 2
H18E H -0.2775 0.1190 0.4286 0.145 Uiso 0.33 1 calc PR A 2
H18F H -0.2528 0.1131 0.3670 0.145 Uiso 0.33 1 calc PR A 2
C19' C -0.1490(19) 0.2011(5) 0.4720(7) 0.0328(14) Uani 0.33 1 d PDU A 2
H19' H -0.0813 0.2036 0.4900 0.039 Uiso 0.33 1 calc PR A 2
C20' C -0.180(3) 0.2396(6) 0.4491(14) 0.065(7) Uani 0.33 1 d PDU A 2
H20D H -0.1374 0.2478 0.4235 0.097 Uiso 0.33 1 calc PR A 2
H20E H -0.1763 0.2572 0.4803 0.097 Uiso 0.33 1 calc PR A 2
H20F H -0.2445 0.2383 0.4289 0.097 Uiso 0.33 1 calc PR A 2
C21' C -0.202(2) 0.1888(10) 0.5183(8) 0.061(7) Uani 0.33 1 d PDU A 2
H21D H -0.2704 0.1890 0.5040 0.092 Uiso 0.33 1 calc PR A 2
H21E H -0.1887 0.2060 0.5501 0.092 Uiso 0.33 1 calc PR A 2
H21F H -0.1826 0.1637 0.5305 0.092 Uiso 0.33 1 calc PR A 2
C22 C 0.28442(19) 0.16213(7) 0.25378(11) 0.0218(6) Uani 1 1 d . . .
C23 C 0.4233(2) 0.14204(8) 0.21264(12) 0.0275(6) Uani 1 1 d . . .
H23 H 0.4547 0.1519 0.1816 0.033 Uiso 1 1 calc R A .
C24 C 0.3905(2) 0.10296(9) 0.19514(14) 0.0396(8) Uani 1 1 d . A .
H24A H 0.3677 0.0905 0.2265 0.059 Uiso 1 1 calc R . .
H24B H 0.4434 0.0888 0.1847 0.059 Uiso 1 1 calc R . .
H24C H 0.3393 0.1043 0.1629 0.059 Uiso 1 1 calc R . .
C25 C 0.4982(2) 0.14251(10) 0.26498(14) 0.0396(8) Uani 1 1 d . A .
H25A H 0.5209 0.1680 0.2725 0.059 Uiso 1 1 calc R . .
H25B H 0.5510 0.1265 0.2592 0.059 Uiso 1 1 calc R . .
H25C H 0.4709 0.1333 0.2970 0.059 Uiso 1 1 calc R . .
C26 C 0.3295(2) 0.19940(8) 0.17737(13) 0.0329(7) Uani 1 1 d . . .
H26 H 0.2764 0.2145 0.1876 0.040 Uiso 1 1 calc R A .
C27 C 0.2986(3) 0.18577(11) 0.11789(14) 0.0493(9) Uani 1 1 d . A .
H27A H 0.3494 0.1710 0.1062 0.074 Uiso 1 1 calc R . .
H27B H 0.2845 0.2071 0.0927 0.074 Uiso 1 1 calc R . .
H27C H 0.2420 0.1703 0.1162 0.074 Uiso 1 1 calc R . .
C28 C 0.4151(3) 0.22453(10) 0.18275(16) 0.0491(9) Uani 1 1 d . A .
H28A H 0.4326 0.2326 0.2219 0.074 Uiso 1 1 calc R . .
H28B H 0.4003 0.2464 0.1586 0.074 Uiso 1 1 calc R . .
H28C H 0.4680 0.2109 0.1712 0.074 Uiso 1 1 calc R . .
C29 C 0.30312(19) 0.13434(7) 0.46557(11) 0.0227(6) Uani 1 1 d . A .
C30 C 0.4691(2) 0.12145(8) 0.50742(12) 0.0282(6) Uani 1 1 d . A .
H30 H 0.5039 0.1209 0.5468 0.034 Uiso 1 1 calc R . .
C31 C 0.4793(3) 0.08310(10) 0.48397(16) 0.0467(9) Uani 1 1 d . . .
H31A H 0.4428 0.0653 0.5025 0.070 Uiso 1 1 calc R A .
H31B H 0.5460 0.0759 0.4907 0.070 Uiso 1 1 calc R . .
H31C H 0.4557 0.0832 0.4435 0.070 Uiso 1 1 calc R . .
C32 C 0.5172(2) 0.15077(10) 0.47714(14) 0.0402(8) Uani 1 1 d . . .
H32A H 0.4871 0.1518 0.4377 0.060 Uiso 1 1 calc R A .
H32B H 0.5841 0.1444 0.4793 0.060 Uiso 1 1 calc R . .
H32C H 0.5117 0.1750 0.4948 0.060 Uiso 1 1 calc R . .
C33 C 0.3478(2) 0.13942(8) 0.56758(11) 0.0266(6) Uani 1 1 d . A .
H33 H 0.2791 0.1458 0.5625 0.032 Uiso 1 1 calc R . .
C34 C 0.3628(3) 0.10579(9) 0.60569(14) 0.0408(8) Uani 1 1 d . . .
H34A H 0.3267 0.0847 0.5876 0.061 Uiso 1 1 calc R A .
H34B H 0.3414 0.1114 0.6412 0.061 Uiso 1 1 calc R . .
H34C H 0.4301 0.0994 0.6130 0.061 Uiso 1 1 calc R . .
C35 C 0.4019(2) 0.17287(9) 0.59339(13) 0.0392(8) Uani 1 1 d . . .
H35A H 0.4696 0.1673 0.6000 0.059 Uiso 1 1 calc R A .
H35B H 0.3816 0.1789 0.6291 0.059 Uiso 1 1 calc R . .
H35C H 0.3896 0.1941 0.5678 0.059 Uiso 1 1 calc R . .
C36 C 0.1211(2) 0.24458(8) 0.37535(12) 0.0264(6) Uani 1 1 d . A .
C37 C 0.0661(2) 0.30778(8) 0.34760(12) 0.0282(6) Uani 1 1 d . A .
H37 H 0.0599 0.3311 0.3692 0.034 Uiso 1 1 calc R . .
C38 C -0.0337(2) 0.29794(9) 0.31946(14) 0.0391(8) Uani 1 1 d . . .
H38A H -0.0315 0.2767 0.2942 0.059 Uiso 1 1 calc R A .
H38B H -0.0621 0.3194 0.2979 0.059 Uiso 1 1 calc R . .
H38C H -0.0718 0.2914 0.3482 0.059 Uiso 1 1 calc R . .
C39 C 0.1312(2) 0.31738(10) 0.30603(14) 0.0410(8) Uani 1 1 d . . .
H39A H 0.1923 0.3257 0.3265 0.062 Uiso 1 1 calc R A .
H39B H 0.1028 0.3373 0.2811 0.062 Uiso 1 1 calc R . .
H39C H 0.1404 0.2953 0.2837 0.062 Uiso 1 1 calc R . .
C40 C 0.1363(2) 0.29278(8) 0.44782(11) 0.0258(6) Uani 1 1 d . A .
H40 H 0.1701 0.2715 0.4689 0.031 Uiso 1 1 calc R . .
C41 C 0.0500(2) 0.30091(9) 0.47493(13) 0.0373(8) Uani 1 1 d . . .
H41A H 0.0125 0.3206 0.4539 0.056 Uiso 1 1 calc R A .
H41B H 0.0704 0.3090 0.5138 0.056 Uiso 1 1 calc R . .
H41C H 0.0116 0.2783 0.4746 0.056 Uiso 1 1 calc R . .
C42 C 0.2056(2) 0.32514(9) 0.45262(14) 0.0399(8) Uani 1 1 d . . .
H42A H 0.2610 0.3180 0.4362 0.060 Uiso 1 1 calc R A .
H42B H 0.2253 0.3315 0.4923 0.060 Uiso 1 1 calc R . .
H42C H 0.1750 0.3467 0.4325 0.060 Uiso 1 1 calc R . .
C43 C 0.19976(18) 0.33803(7) 0.18404(11) 0.0202(5) Uani 1 1 d . . .
C44 C 0.1494(2) 0.28148(8) 0.13071(12) 0.0303(7) Uani 1 1 d . . .
H44 H 0.2125 0.2737 0.1514 0.036 Uiso 1 1 calc R . .
C45 C 0.1529(3) 0.27763(10) 0.06843(14) 0.0429(8) Uani 1 1 d . . .
H45A H 0.0921 0.2852 0.0467 0.064 Uiso 1 1 calc R . .
H45B H 0.1657 0.2517 0.0599 0.064 Uiso 1 1 calc R . .
H45C H 0.2031 0.2935 0.0586 0.064 Uiso 1 1 calc R . .
C46 C 0.0762(3) 0.25587(10) 0.14961(17) 0.0504(9) Uani 1 1 d . . .
H46A H 0.0757 0.2596 0.1897 0.076 Uiso 1 1 calc R . .
H46B H 0.0923 0.2299 0.1429 0.076 Uiso 1 1 calc R . .
H46C H 0.0137 0.2616 0.1284 0.076 Uiso 1 1 calc R . .
C47 C 0.0473(2) 0.33924(8) 0.11934(12) 0.0289(7) Uani 1 1 d . . .
H47 H 0.0120 0.3204 0.0935 0.035 Uiso 1 1 calc R . .
C48 C -0.0172(2) 0.34928(9) 0.16110(14) 0.0368(7) Uani 1 1 d . . .
H48A H -0.0274 0.3273 0.1833 0.055 Uiso 1 1 calc R . .
H48B H -0.0780 0.3580 0.1408 0.055 Uiso 1 1 calc R . .
H48C H 0.0121 0.3690 0.1861 0.055 Uiso 1 1 calc R . .
C49 C 0.0654(2) 0.37172(9) 0.08242(13) 0.0382(8) Uani 1 1 d . . .
H49A H 0.1000 0.3912 0.1056 0.057 Uiso 1 1 calc R . .
H49B H 0.0050 0.3817 0.0633 0.057 Uiso 1 1 calc R . .
H49C H 0.1030 0.3632 0.0544 0.057 Uiso 1 1 calc R . .
C50 C 0.42074(18) 0.30953(7) 0.37987(11) 0.0211(6) Uani 1 1 d . . .
C51 C 0.4703(2) 0.24367(8) 0.39038(12) 0.0285(6) Uani 1 1 d . . .
H51 H 0.4986 0.2280 0.4231 0.034 Uiso 1 1 calc R . .
C52 C 0.3785(2) 0.22482(9) 0.36535(15) 0.0424(8) Uani 1 1 d . . .
H52A H 0.3340 0.2261 0.3921 0.064 Uiso 1 1 calc R . .
H52B H 0.3908 0.1987 0.3574 0.064 Uiso 1 1 calc R . .
H52C H 0.3512 0.2375 0.3305 0.064 Uiso 1 1 calc R . .
C53 C 0.5418(2) 0.24395(9) 0.35046(14) 0.0384(8) Uani 1 1 d . . .
H53A H 0.5172 0.2587 0.3172 0.058 Uiso 1 1 calc R . .
H53B H 0.5533 0.2184 0.3391 0.058 Uiso 1 1 calc R . .
H53C H 0.6012 0.2549 0.3693 0.058 Uiso 1 1 calc R . .
C54 C 0.4878(2) 0.28698(9) 0.47398(12) 0.0324(7) Uani 1 1 d . . .
H54 H 0.4762 0.3137 0.4821 0.039 Uiso 1 1 calc R . .
C55 C 0.4294(3) 0.26382(11) 0.50792(14) 0.0509(10) Uani 1 1 d . . .
H55A H 0.3623 0.2694 0.4961 0.076 Uiso 1 1 calc R . .
H55B H 0.4476 0.2697 0.5478 0.076 Uiso 1 1 calc R . .
H55C H 0.4406 0.2373 0.5018 0.076 Uiso 1 1 calc R . .
C56 C 0.5929(3) 0.27970(11) 0.49183(14) 0.0475(9) Uani 1 1 d . . .
H56A H 0.6063 0.2534 0.4861 0.071 Uiso 1 1 calc R . .
H56B H 0.6113 0.2860 0.5316 0.071 Uiso 1 1 calc R . .
H56C H 0.6289 0.2951 0.4693 0.071 Uiso 1 1 calc R . .
C57 C 0.55940(19) 0.34489(8) 0.22106(11) 0.0232(6) Uani 1 1 d . . .
C58 C 0.6384(2) 0.28767(9) 0.19904(14) 0.0369(8) Uani 1 1 d . . .
H58 H 0.5790 0.2776 0.2100 0.044 Uiso 1 1 calc R . .
C59 C 0.6421(3) 0.27363(10) 0.14010(15) 0.0483(9) Uani 1 1 d . . .
H59A H 0.5865 0.2826 0.1145 0.073 Uiso 1 1 calc R . .
H59B H 0.6426 0.2464 0.1401 0.073 Uiso 1 1 calc R . .
H59C H 0.6995 0.2829 0.1277 0.073 Uiso 1 1 calc R . .
C60 C 0.7199(3) 0.27242(11) 0.24078(16) 0.0539(10) Uani 1 1 d . . .
H60A H 0.7797 0.2809 0.2306 0.081 Uiso 1 1 calc R . .
H60B H 0.7177 0.2452 0.2402 0.081 Uiso 1 1 calc R . .
H60C H 0.7149 0.2814 0.2785 0.081 Uiso 1 1 calc R . .
C61 C 0.7112(2) 0.35055(9) 0.18527(13) 0.0306(7) Uani 1 1 d . . .
H61 H 0.7575 0.3320 0.1751 0.037 Uiso 1 1 calc R . .
C62 C 0.6810(2) 0.37387(10) 0.13309(14) 0.0428(8) Uani 1 1 d . . .
H62A H 0.6502 0.3579 0.1026 0.064 Uiso 1 1 calc R . .
H62B H 0.7366 0.3856 0.1219 0.064 Uiso 1 1 calc R . .
H62C H 0.6367 0.3931 0.1410 0.064 Uiso 1 1 calc R . .
C63 C 0.7645(2) 0.37322(10) 0.23355(14) 0.0396(8) Uani 1 1 d . . .
H63A H 0.7245 0.3937 0.2426 0.059 Uiso 1 1 calc R . .
H63B H 0.8223 0.3833 0.2226 0.059 Uiso 1 1 calc R . .
H63C H 0.7812 0.3572 0.2665 0.059 Uiso 1 1 calc R . .
C64 C 0.19123(19) 0.42023(7) 0.35773(12) 0.0232(6) Uani 1 1 d . . .
C65 C 0.0310(2) 0.44669(9) 0.34773(13) 0.0312(7) Uani 1 1 d . . .
H65 H -0.0101 0.4551 0.3750 0.037 Uiso 1 1 calc R . .
C66 C -0.0239(2) 0.41594(10) 0.31322(15) 0.0411(8) Uani 1 1 d . . .
H66A H 0.0122 0.4072 0.2847 0.062 Uiso 1 1 calc R . .
H66B H -0.0850 0.4256 0.2948 0.062 Uiso 1 1 calc R . .
H66C H -0.0341 0.3952 0.3379 0.062 Uiso 1 1 calc R . .
C67 C 0.0463(2) 0.48092(10) 0.31313(16) 0.0459(9) Uani 1 1 d . . .
H67A H 0.0811 0.4998 0.3376 0.069 Uiso 1 1 calc R . .
H67B H -0.0149 0.4910 0.2958 0.069 Uiso 1 1 calc R . .
H67C H 0.0828 0.4740 0.2838 0.069 Uiso 1 1 calc R . .
C68 C 0.1271(2) 0.43714(10) 0.44338(13) 0.0363(8) Uani 1 1 d . . .
H68 H 0.1899 0.4268 0.4607 0.044 Uiso 1 1 calc R . .
C69 C 0.0514(3) 0.41485(11) 0.46595(16) 0.0560(11) Uani 1 1 d . . .
H69A H -0.0103 0.4266 0.4542 0.084 Uiso 1 1 calc R . .
H69B H 0.0656 0.4142 0.5070 0.084 Uiso 1 1 calc R . .
H69C H 0.0500 0.3894 0.4512 0.084 Uiso 1 1 calc R . .
C70 C 0.1249(3) 0.47774(10) 0.46054(15) 0.0481(9) Uani 1 1 d . . .
H70A H 0.1734 0.4916 0.4449 0.072 Uiso 1 1 calc R . .
H70B H 0.1372 0.4796 0.5016 0.072 Uiso 1 1 calc R . .
H70C H 0.0626 0.4883 0.4462 0.072 Uiso 1 1 calc R . .
C71 C 0.3463(2) 0.46522(7) 0.19461(11) 0.0243(6) Uani 1 1 d D . .
N11 N 0.3439(4) 0.4954(2) 0.1610(4) 0.0268(11) Uani 0.72 1 d PDU B 1
C72 C 0.2522(4) 0.5134(2) 0.1403(3) 0.0353(13) Uani 0.72 1 d PDU B 1
H72 H 0.2673 0.5353 0.1179 0.042 Uiso 0.72 1 calc PR B 1
C73 C 0.1869(4) 0.48929(16) 0.0998(2) 0.0507(13) Uani 0.72 1 d PDU B 1
H73A H 0.2189 0.4818 0.0688 0.076 Uiso 0.72 1 calc PR B 1
H73B H 0.1298 0.5034 0.0850 0.076 Uiso 0.72 1 calc PR B 1
H73C H 0.1695 0.4671 0.1194 0.076 Uiso 0.72 1 calc PR B 1
C74 C 0.2057(5) 0.52941(16) 0.1873(3) 0.0489(15) Uani 0.72 1 d PDU B 1
H74A H 0.1827 0.5091 0.2085 0.073 Uiso 0.72 1 calc PR B 1
H74B H 0.1525 0.5452 0.1712 0.073 Uiso 0.72 1 calc PR B 1
H74C H 0.2519 0.5442 0.2124 0.073 Uiso 0.72 1 calc PR B 1
C75 C 0.4289(4) 0.51032(16) 0.1413(3) 0.0372(13) Uani 0.72 1 d PDU B 1
H75 H 0.4823 0.4933 0.1560 0.045 Uiso 0.72 1 calc PR B 1
C76 C 0.4173(4) 0.50888(16) 0.0780(2) 0.0507(14) Uani 0.72 1 d PDU B 1
H76A H 0.3707 0.5275 0.0618 0.076 Uiso 0.72 1 calc PR B 1
H76B H 0.3956 0.4841 0.0649 0.076 Uiso 0.72 1 calc PR B 1
H76C H 0.4780 0.5142 0.0661 0.076 Uiso 0.72 1 calc PR B 1
C77 C 0.4553(4) 0.54801(16) 0.1652(3) 0.0575(15) Uani 0.72 1 d PDU B 1
H77A H 0.5169 0.5552 0.1561 0.086 Uiso 0.72 1 calc PR B 1
H77B H 0.4589 0.5473 0.2061 0.086 Uiso 0.72 1 calc PR B 1
H77C H 0.4075 0.5662 0.1491 0.086 Uiso 0.72 1 calc PR B 1
N11' N 0.3224(12) 0.4969(6) 0.1645(11) 0.0268(11) Uani 0.28 1 d PDU B 2
C72' C 0.4031(10) 0.5181(5) 0.1504(7) 0.0372(13) Uani 0.28 1 d PDU B 2
H72' H 0.3750 0.5408 0.1302 0.045 Uiso 0.28 1 calc PR B 2
C73' C 0.4719(9) 0.5327(4) 0.2006(6) 0.048(3) Uani 0.28 1 d PDU B 2
H73D H 0.5103 0.5526 0.1883 0.073 Uiso 0.28 1 calc PR B 2
H73E H 0.5131 0.5124 0.2169 0.073 Uiso 0.28 1 calc PR B 2
H73F H 0.4364 0.5424 0.2288 0.073 Uiso 0.28 1 calc PR B 2
C74' C 0.4543(11) 0.4975(4) 0.1083(6) 0.050(3) Uani 0.28 1 d PDU B 2
H74D H 0.4866 0.4756 0.1265 0.074 Uiso 0.28 1 calc PR B 2
H74E H 0.5008 0.5142 0.0958 0.074 Uiso 0.28 1 calc PR B 2
H74F H 0.4082 0.4897 0.0759 0.074 Uiso 0.28 1 calc PR B 2
C75' C 0.2259(11) 0.5119(6) 0.1458(7) 0.0353(13) Uani 0.28 1 d PDU B 2
H75' H 0.1808 0.4931 0.1568 0.042 Uiso 0.28 1 calc PR B 2
C76' C 0.2110(15) 0.5472(4) 0.1766(8) 0.065(6) Uani 0.28 1 d PDU B 2
H76D H 0.2334 0.5438 0.2168 0.098 Uiso 0.28 1 calc PR B 2
H76E H 0.1435 0.5534 0.1705 0.098 Uiso 0.28 1 calc PR B 2
H76F H 0.2462 0.5675 0.1626 0.098 Uiso 0.28 1 calc PR B 2
C77' C 0.2039(11) 0.5152(4) 0.0833(5) 0.061(4) Uani 0.28 1 d PDU B 2
H77D H 0.2455 0.5339 0.0707 0.092 Uiso 0.28 1 calc PR B 2
H77E H 0.1379 0.5228 0.0722 0.092 Uiso 0.28 1 calc PR B 2
H77F H 0.2140 0.4912 0.0662 0.092 Uiso 0.28 1 calc PR B 2
C78 C 0.54960(19) 0.43726(7) 0.37477(12) 0.0228(6) Uani 1 1 d . . .
C79 C 0.6190(2) 0.46086(9) 0.46796(12) 0.0336(7) Uani 1 1 d . . .
H79 H 0.5597 0.4493 0.4767 0.040 Uiso 1 1 calc R . .
C80 C 0.7019(3) 0.43941(10) 0.50049(15) 0.0506(10) Uani 1 1 d . . .
H80A H 0.6975 0.4132 0.4892 0.076 Uiso 1 1 calc R . .
H80B H 0.7004 0.4413 0.5408 0.076 Uiso 1 1 calc R . .
H80C H 0.7613 0.4499 0.4924 0.076 Uiso 1 1 calc R . .
C81 C 0.6187(2) 0.50148(9) 0.48571(14) 0.0407(8) Uani 1 1 d . . .
H81A H 0.6779 0.5133 0.4800 0.061 Uiso 1 1 calc R . .
H81B H 0.6127 0.5030 0.5255 0.061 Uiso 1 1 calc R . .
H81C H 0.5654 0.5143 0.4631 0.061 Uiso 1 1 calc R . .
C82 C 0.6937(2) 0.47588(8) 0.38239(13) 0.0308(7) Uani 1 1 d . . .
H82 H 0.7342 0.4888 0.4142 0.037 Uiso 1 1 calc R . .
C83 C 0.7584(2) 0.44890(10) 0.35842(16) 0.0439(9) Uani 1 1 d . . .
H83A H 0.7790 0.4294 0.3860 0.066 Uiso 1 1 calc R . .
H83B H 0.8137 0.4623 0.3498 0.066 Uiso 1 1 calc R . .
H83C H 0.7242 0.4377 0.3240 0.066 Uiso 1 1 calc R . .
C84 C 0.6552(2) 0.50610(10) 0.34102(16) 0.0449(9) Uani 1 1 d . . .
H84A H 0.6173 0.4948 0.3079 0.067 Uiso 1 1 calc R . .
H84B H 0.7079 0.5199 0.3297 0.067 Uiso 1 1 calc R . .
H84C H 0.6157 0.5231 0.3587 0.067 Uiso 1 1 calc R . .
C85 C 0.1110(3) 0.06099(15) 0.14899(18) 0.0679(13) Uani 1 1 d . . .
C86 C 0.1184(3) 0.08467(15) 0.1974(2) 0.0800(15) Uani 1 1 d . . .
H86A H 0.1238 0.1106 0.1859 0.120 Uiso 1 1 calc R . .
H86B H 0.1745 0.0778 0.2243 0.120 Uiso 1 1 calc R . .
H86C H 0.0619 0.0818 0.2149 0.120 Uiso 1 1 calc R . .
C87 C 0.5062(4) 0.36728(14) 0.5641(2) 0.0634(12) Uani 1 1 d . . .
C88 C 0.4363(4) 0.39077(12) 0.53052(17) 0.0679(13) Uani 1 1 d . . .
H88A H 0.3796 0.3761 0.5169 0.102 Uiso 1 1 calc R . .
H88B H 0.4624 0.4006 0.4985 0.102 Uiso 1 1 calc R . .
H88C H 0.4198 0.4114 0.5535 0.102 Uiso 1 1 calc R . .
C89 C 0.7427(3) 0.34397(12) 0.39611(18) 0.0601(11) Uani 1 1 d . . .
C90 C 0.6468(3) 0.34897(11) 0.36858(17) 0.0514(9) Uani 1 1 d . . .
H90A H 0.6245 0.3261 0.3486 0.077 Uiso 1 1 calc R . .
H90B H 0.6439 0.3695 0.3417 0.077 Uiso 1 1 calc R . .
H90C H 0.6067 0.3547 0.3966 0.077 Uiso 1 1 calc R . .
C91 C 0.3958(2) 0.52597(10) 0.35886(14) 0.0363(7) Uani 1 1 d . . .
C92 C 0.3455(3) 0.49394(11) 0.33327(18) 0.0647(12) Uani 1 1 d . . .
H92A H 0.3839 0.4814 0.3089 0.097 Uiso 1 1 calc R . .
H92B H 0.2856 0.5019 0.3110 0.097 Uiso 1 1 calc R . .
H92C H 0.3329 0.4767 0.3626 0.097 Uiso 1 1 calc R . .

loop_
_atom_site_aniso_label
_atom_site_aniso_U_11
_atom_site_aniso_U_22
_atom_site_aniso_U_33
_atom_site_aniso_U_23
_atom_site_aniso_U_13
_atom_site_aniso_U_12
Zn1 0.01927(16) 0.02566(17) 0.02796(17) 0.00244(13) 0.00408(13) -0.00113(13)
Zn2 0.01949(16) 0.02202(16) 0.01890(15) 0.00079(12) 0.00429(12) 0.00161(12)
Zn3 0.01847(16) 0.02217(16) 0.01987(15) 0.00019(12) 0.00262(12) 0.00129(12)
Zn4 0.01880(16) 0.02683(17) 0.01917(16) 0.00112(13) 0.00355(12) 0.00469(13)
Zn5 0.01561(15) 0.01992(15) 0.01653(15) -0.00058(12) 0.00128(12) 0.00057(12)
Zn6 0.01696(15) 0.02025(15) 0.01812(15) -0.00144(12) 0.00155(12) 0.00173(12)
Zn7 0.01788(15) 0.01947(15) 0.01715(15) -0.00050(12) 0.00232(12) 0.00023(12)
Zn8 0.01719(15) 0.02160(16) 0.01926(15) -0.00054(12) 0.00336(12) -0.00110(12)
O1 0.0168(9) 0.0237(10) 0.0199(9) -0.0008(8) 0.0034(7) 0.0009(7)
O2 0.0304(12) 0.0235(11) 0.0514(14) 0.0007(10) 0.0092(10) -0.0018(9)
O3 0.0324(12) 0.0233(11) 0.0461(13) -0.0032(9) 0.0134(10) -0.0017(9)
O4 0.0340(13) 0.0481(14) 0.0401(13) 0.0159(11) -0.0134(10) -0.0163(11)
O5 0.0277(11) 0.0322(12) 0.0332(12) 0.0038(9) -0.0081(9) -0.0078(9)
O8 0.0289(11) 0.0270(10) 0.0239(10) 0.0029(8) 0.0107(8) 0.0034(8)
O9 0.0251(11) 0.0327(11) 0.0329(11) 0.0070(9) 0.0111(9) 0.0070(9)
O10 0.0220(10) 0.0414(12) 0.0184(10) -0.0008(9) 0.0026(8) 0.0035(9)
O11 0.0206(10) 0.0425(12) 0.0227(10) 0.0080(9) 0.0045(8) 0.0073(9)
O12 0.0375(12) 0.0257(11) 0.0257(11) -0.0044(8) 0.0018(9) 0.0056(9)
O13 0.0445(13) 0.0234(11) 0.0284(11) -0.0008(9) -0.0040(10) 0.0054(9)
O14 0.0158(9) 0.0193(9) 0.0171(9) -0.0010(7) 0.0026(7) 0.0008(7)
O15 0.0210(10) 0.0261(10) 0.0185(9) -0.0024(8) -0.0047(8) 0.0007(8)
O16 0.0236(10) 0.0240(10) 0.0239(10) -0.0057(8) -0.0024(8) 0.0014(8)
O17 0.0306(11) 0.0244(10) 0.0181(10) 0.0038(8) -0.0010(8) -0.0008(8)
O18 0.0346(12) 0.0223(10) 0.0215(10) 0.0010(8) 0.0030(9) 0.0050(8)
O19 0.0226(10) 0.0317(11) 0.0337(11) -0.0021(9) 0.0121(9) 0.0024(8)
O20 0.0224(10) 0.0281(11) 0.0310(11) -0.0016(8) 0.0099(9) 0.0021(8)
O21 0.0215(10) 0.0424(12) 0.0258(11) -0.0059(9) 0.0058(8) 0.0065(9)
O22 0.0207(10) 0.0324(11) 0.0252(10) -0.0031(8) 0.0056(8) 0.0041(8)
O23 0.0296(11) 0.0235(10) 0.0310(11) 0.0059(8) 0.0060(9) 0.0039(8)
O24 0.0287(11) 0.0249(10) 0.0312(11) 0.0069(9) 0.0040(9) -0.0015(9)
O25 0.0252(11) 0.0305(11) 0.0236(10) -0.0040(8) 0.0025(8) -0.0089(8)
O26 0.0251(11) 0.0409(12) 0.0224(10) -0.0065(9) 0.0025(8) -0.0107(9)
N1 0.0384(16) 0.0231(13) 0.0483(17) 0.0023(12) 0.0097(13) 0.0009(11)
N2 0.0228(13) 0.0313(14) 0.0285(13) 0.0014(11) -0.0024(10) -0.0058(10)
N4 0.0257(13) 0.0272(13) 0.0239(12) 0.0047(10) 0.0108(10) 0.0047(10)
N5 0.0198(12) 0.0349(14) 0.0197(12) 0.0021(10) 0.0025(9) 0.0034(10)
N6 0.0305(13) 0.0227(12) 0.0222(12) 0.0009(10) 0.0053(10) 0.0034(10)
N7 0.0218(12) 0.0233(12) 0.0240(12) -0.0064(10) -0.0032(10) 0.0022(9)
N8 0.0316(14) 0.0239(12) 0.0177(11) 0.0023(9) 0.0007(10) 0.0044(10)
N9 0.0177(12) 0.0329(14) 0.0340(14) -0.0075(11) 0.0096(10) -0.0001(10)
N10 0.0221(13) 0.0339(14) 0.0288(13) -0.0075(11) 0.0067(10) 0.0040(10)
N12 0.0225(13) 0.0328(13) 0.0235(12) -0.0047(10) 0.0016(10) -0.0070(10)
N13 0.116(4) 0.136(4) 0.054(3) -0.015(3) 0.003(3) 0.032(3)
N14 0.086(3) 0.097(4) 0.083(3) -0.038(3) 0.002(3) 0.002(3)
N15 0.068(3) 0.159(5) 0.104(4) 0.000(3) -0.011(3) 0.048(3)
N16 0.051(2) 0.053(2) 0.088(3) -0.008(2) 0.0008(19) -0.0090(17)
C1 0.0335(17) 0.0241(15) 0.0277(16) -0.0029(12) 0.0057(13) 0.0004(13)
C2 0.049(2) 0.0348(19) 0.058(2) 0.0039(17) 0.0169(18) -0.0081(16)
C3 0.072(3) 0.045(2) 0.076(3) -0.009(2) 0.013(2) -0.025(2)
C4 0.114(5) 0.144(5) 0.056(3) 0.004(3) 0.032(3) -0.053(4)
C5 0.045(2) 0.0290(18) 0.075(3) 0.0074(18) 0.008(2) 0.0037(16)
C6 0.070(3) 0.051(3) 0.109(4) -0.015(2) 0.044(3) 0.012(2)
C7 0.050(3) 0.069(3) 0.109(4) 0.018(3) -0.013(3) 0.000(2)
C8 0.0208(15) 0.0291(15) 0.0305(16) 0.0027(13) -0.0007(12) 0.0008(12)
C9 0.0235(16) 0.0408(18) 0.0336(17) 0.0016(14) -0.0046(13) -0.0071(13)
C10 0.046(2) 0.0347(19) 0.065(3) -0.0027(17) -0.0041(19) -0.0109(16)
C11 0.0333(19) 0.068(3) 0.040(2) 0.0032(18) 0.0029(16) -0.0109(17)
C12 0.0328(18) 0.0442(19) 0.0327(17) 0.0105(15) -0.0032(14) -0.0110(15)
C13 0.074(3) 0.104(4) 0.039(2) -0.003(2) 0.024(2) -0.029(3)
C14 0.074(3) 0.055(3) 0.080(3) 0.031(2) -0.003(3) 0.012(2)
O6 0.018(2) 0.041(2) 0.049(3) -0.012(2) 0.0108(19) -0.0026(16)
O7 0.0176(11) 0.037(3) 0.0318(12) -0.013(2) 0.0066(9) 0.0071(16)
N3 0.0184(15) 0.040(3) 0.028(3) -0.002(2) 0.009(2) -0.0005(16)
C15 0.024(2) 0.0347(18) 0.026(4) 0.006(2) 0.010(2) 0.0013(15)
C16 0.024(3) 0.090(5) 0.058(4) -0.037(3) 0.016(3) -0.014(3)
C17 0.023(4) 0.198(11) 0.067(5) -0.065(5) -0.015(4) 0.009(5)
C18 0.090(6) 0.078(5) 0.123(6) -0.055(4) 0.071(5) -0.058(4)
C19 0.015(2) 0.050(2) 0.033(4) -0.009(2) 0.002(3) 0.0016(16)
C20 0.082(9) 0.050(6) 0.097(9) 0.016(6) 0.057(8) 0.025(6)
C21 0.034(4) 0.078(6) 0.037(6) -0.011(4) 0.013(5) 0.004(4)
O6' 0.018(2) 0.041(2) 0.049(3) -0.012(2) 0.0108(19) -0.0026(16)
O7' 0.0176(11) 0.037(3) 0.0318(12) -0.013(2) 0.0066(9) 0.0071(16)
N3' 0.0184(15) 0.040(3) 0.028(3) -0.002(2) 0.009(2) -0.0005(16)
C15' 0.024(2) 0.0347(18) 0.026(4) 0.006(2) 0.010(2) 0.0013(15)
C16' 0.011(4) 0.066(7) 0.062(7) -0.038(6) 0.003(5) -0.006(5)
C17' 0.035(7) 0.117(11) 0.051(6) -0.028(6) -0.016(5) 0.033(7)
C18' 0.048(8) 0.075(9) 0.18(2) -0.082(10) 0.070(12) -0.025(7)
C19' 0.015(2) 0.050(2) 0.033(4) -0.009(2) 0.002(3) 0.0016(16)
C20' 0.064(15) 0.036(7) 0.089(16) -0.009(7) -0.004(11) 0.001(8)
C21' 0.063(13) 0.101(16) 0.021(9) -0.009(9) 0.008(9) 0.005(11)
C22 0.0226(14) 0.0241(14) 0.0182(13) -0.0040(11) 0.0013(11) -0.0020(11)
C23 0.0299(16) 0.0264(15) 0.0298(16) 0.0021(12) 0.0153(13) 0.0050(12)
C24 0.046(2) 0.0347(18) 0.0406(19) -0.0060(15) 0.0145(16) 0.0053(15)
C25 0.0281(17) 0.045(2) 0.046(2) -0.0023(16) 0.0060(15) 0.0074(15)
C26 0.0376(18) 0.0306(16) 0.0340(17) 0.0087(13) 0.0161(14) 0.0075(14)
C27 0.056(2) 0.058(2) 0.0339(19) 0.0135(17) 0.0073(17) 0.0054(19)
C28 0.061(2) 0.0357(19) 0.053(2) 0.0118(17) 0.0165(19) -0.0091(17)
C29 0.0222(14) 0.0220(14) 0.0238(14) 0.0051(11) 0.0033(11) -0.0006(11)
C30 0.0197(14) 0.0373(17) 0.0268(15) 0.0024(13) 0.0012(12) 0.0061(12)
C31 0.038(2) 0.044(2) 0.059(2) 0.0036(17) 0.0102(18) 0.0136(16)
C32 0.0288(17) 0.050(2) 0.043(2) 0.0020(16) 0.0101(15) -0.0032(15)
C33 0.0263(15) 0.0343(16) 0.0192(14) 0.0037(12) 0.0038(12) 0.0007(12)
C34 0.049(2) 0.0424(19) 0.0335(18) 0.0110(15) 0.0138(16) 0.0018(16)
C35 0.045(2) 0.045(2) 0.0295(17) -0.0037(14) 0.0111(15) -0.0074(16)
C36 0.0228(15) 0.0250(15) 0.0317(16) -0.0003(12) 0.0055(12) 0.0024(12)
C37 0.0318(16) 0.0243(15) 0.0283(16) 0.0022(12) 0.0047(13) 0.0060(12)
C38 0.0357(19) 0.0391(19) 0.0404(19) 0.0039(15) -0.0003(15) 0.0078(15)
C39 0.045(2) 0.046(2) 0.0330(18) 0.0112(15) 0.0080(15) 0.0011(16)
C40 0.0303(16) 0.0252(15) 0.0218(14) -0.0027(11) 0.0044(12) 0.0016(12)
C41 0.0396(19) 0.0438(19) 0.0310(17) -0.0009(14) 0.0131(15) 0.0018(15)
C42 0.0365(19) 0.043(2) 0.0384(19) -0.0005(15) 0.0002(15) -0.0087(15)
C43 0.0187(13) 0.0256(14) 0.0168(13) 0.0009(11) 0.0047(11) -0.0010(11)
C44 0.0283(16) 0.0272(15) 0.0322(16) -0.0072(13) -0.0048(13) 0.0011(12)
C45 0.044(2) 0.041(2) 0.041(2) -0.0180(16) -0.0004(16) 0.0058(16)
C46 0.053(2) 0.0350(19) 0.063(3) -0.0040(17) 0.0068(19) -0.0084(17)
C47 0.0219(15) 0.0327(16) 0.0282(15) -0.0074(13) -0.0076(12) 0.0036(12)
C48 0.0226(16) 0.0457(19) 0.0407(19) -0.0062(15) 0.0016(14) 0.0060(14)
C49 0.0368(19) 0.0445(19) 0.0308(17) 0.0005(14) -0.0019(14) 0.0150(15)
C50 0.0162(13) 0.0257(14) 0.0214(14) 0.0053(11) 0.0034(11) -0.0007(11)
C51 0.0371(17) 0.0211(14) 0.0255(15) 0.0010(12) 0.0002(13) 0.0050(12)
C52 0.048(2) 0.0296(17) 0.047(2) 0.0010(15) 0.0008(17) -0.0056(15)
C53 0.042(2) 0.0361(18) 0.0379(19) -0.0069(14) 0.0075(15) 0.0122(15)
C54 0.048(2) 0.0304(16) 0.0176(14) 0.0010(12) -0.0001(13) 0.0123(14)
C55 0.064(3) 0.059(2) 0.0335(19) 0.0133(17) 0.0182(18) 0.022(2)
C56 0.052(2) 0.058(2) 0.0274(18) -0.0008(16) -0.0098(16) 0.0043(18)
C57 0.0183(14) 0.0332(16) 0.0176(13) -0.0032(11) 0.0012(11) 0.0015(12)
C58 0.0284(17) 0.0342(17) 0.051(2) -0.0113(15) 0.0168(15) -0.0003(13)
C59 0.041(2) 0.047(2) 0.054(2) -0.0227(18) -0.0027(17) 0.0128(16)
C60 0.064(3) 0.050(2) 0.049(2) 0.0015(18) 0.011(2) 0.0154(19)
C61 0.0180(14) 0.0399(18) 0.0355(17) -0.0100(14) 0.0094(13) -0.0032(13)
C62 0.0330(18) 0.058(2) 0.0394(19) 0.0005(17) 0.0131(15) -0.0021(16)
C63 0.0237(16) 0.049(2) 0.046(2) -0.0134(16) 0.0061(14) -0.0052(14)
C64 0.0207(14) 0.0210(14) 0.0292(15) -0.0034(11) 0.0076(12) -0.0020(11)
C65 0.0186(14) 0.0392(18) 0.0359(17) -0.0139(14) 0.0050(13) 0.0041(13)
C66 0.0229(16) 0.048(2) 0.051(2) -0.0183(17) 0.0034(15) -0.0018(14)
C67 0.036(2) 0.041(2) 0.057(2) 0.0015(17) -0.0027(17) 0.0115(16)
C68 0.0311(17) 0.053(2) 0.0257(16) -0.0069(14) 0.0081(13) 0.0084(15)
C69 0.070(3) 0.055(2) 0.052(2) -0.0028(19) 0.035(2) 0.000(2)
C70 0.043(2) 0.061(2) 0.041(2) -0.0254(18) 0.0075(16) -0.0079(18)
C71 0.0348(17) 0.0172(13) 0.0202(14) -0.0017(11) 0.0024(12) -0.0009(12)
N11 0.022(3) 0.0239(14) 0.0355(19) 0.0104(13) 0.007(2) 0.0032(19)
C72 0.031(3) 0.0305(19) 0.045(2) 0.0146(17) 0.007(2) 0.010(3)
C73 0.037(3) 0.062(4) 0.051(3) 0.016(3) 0.000(2) 0.011(3)
C74 0.044(3) 0.039(3) 0.066(4) 0.011(3) 0.016(3) 0.021(3)
C75 0.027(3) 0.034(3) 0.053(3) 0.017(2) 0.011(2) 0.000(2)
C76 0.051(4) 0.047(3) 0.061(4) 0.009(3) 0.031(3) -0.006(3)
C77 0.051(3) 0.048(3) 0.074(4) 0.000(3) 0.011(3) -0.017(3)
N11' 0.022(3) 0.0239(14) 0.0355(19) 0.0104(13) 0.007(2) 0.0032(19)
C72' 0.027(3) 0.034(3) 0.053(3) 0.017(2) 0.011(2) 0.000(2)
C73' 0.046(8) 0.037(7) 0.059(8) 0.016(6) -0.001(6) -0.018(6)
C74' 0.054(9) 0.057(9) 0.044(8) 0.020(6) 0.026(7) 0.004(7)
C75' 0.031(3) 0.0305(19) 0.045(2) 0.0146(17) 0.007(2) 0.010(3)
C76' 0.082(13) 0.049(10) 0.066(10) 0.012(8) 0.016(9) 0.050(11)
C77' 0.066(10) 0.061(10) 0.049(6) 0.019(7) -0.013(7) 0.010(8)
C78 0.0185(14) 0.0232(14) 0.0256(15) -0.0019(11) 0.0003(11) 0.0018(11)
C79 0.0327(17) 0.0407(18) 0.0257(16) -0.0069(13) 0.0000(13) -0.0076(14)
C80 0.065(3) 0.047(2) 0.0338(19) -0.0040(16) -0.0096(18) 0.0063(19)
C81 0.0382(19) 0.047(2) 0.0359(18) -0.0156(15) 0.0041(15) 0.0009(16)
C82 0.0219(15) 0.0333(17) 0.0367(17) -0.0085(13) 0.0031(13) -0.0078(12)
C83 0.0261(17) 0.049(2) 0.059(2) -0.0118(17) 0.0125(16) -0.0030(15)
C84 0.037(2) 0.041(2) 0.058(2) 0.0089(17) 0.0130(17) -0.0086(16)
C85 0.061(3) 0.096(4) 0.044(2) -0.002(2) 0.001(2) 0.029(3)
C86 0.056(3) 0.110(4) 0.070(3) -0.037(3) -0.001(2) 0.007(3)
C87 0.072(3) 0.063(3) 0.057(3) -0.028(2) 0.016(2) -0.020(2)
C88 0.102(4) 0.056(3) 0.046(2) -0.006(2) 0.013(2) -0.029(3)
C89 0.053(3) 0.067(3) 0.058(3) 0.003(2) 0.006(2) 0.023(2)
C90 0.042(2) 0.051(2) 0.060(2) 0.0059(19) 0.0051(19) 0.0061(17)
C91 0.0356(19) 0.0377(19) 0.0350(18) 0.0006(15) 0.0039(15) 0.0093(15)
C92 0.078(3) 0.041(2) 0.066(3) -0.017(2) -0.017(2) 0.006(2)

loop_
_atom_type_symbol
_atom_type_description
_atom_type_scat_dispersion_real
_atom_type_scat_dispersion_imag
_atom_type_scat_source
C C 0.0033 0.0016 'International Tables Vol C Tables 4.2.6.8 and 6.1.1.4'
H H 0.0000 0.0000 'International Tables Vol C Tables 4.2.6.8 and 6.1.1.4'
N N 0.0061 0.0033 'International Tables Vol C Tables 4.2.6.8 and 6.1.1.4'
O O 0.0106 0.0060 'International Tables Vol C Tables 4.2.6.8 and 6.1.1.4'
Zn Zn 0.2839 1.4301 'International Tables Vol C Tables 4.2.6.8 and 6.1.1.4'

loop_
_geom_angle_atom_site_label_1
_geom_angle_atom_site_label_2
_geom_angle_atom_site_label_3
_geom_angle
_geom_angle_site_symmetry_1
_geom_angle_site_symmetry_3
_geom_angle_publ_flag
O1 Zn1 O4 111.04(8) . . ?
O1 Zn1 O2 109.22(8) . . ?
O4 Zn1 O2 110.68(10) . . ?
O1 Zn1 O6' 113.0(4) . . ?
O4 Zn1 O6' 95.4(3) . . ?
O2 Zn1 O6' 116.8(4) . . ?
O1 Zn1 O6 107.90(16) . . ?
O4 Zn1 O6 111.58(13) . . ?
O2 Zn1 O6 106.26(16) . . ?
O6' Zn1 O6 16.4(3) . . ?
O1 Zn1 Zn4 36.08(5) . . ?
O4 Zn1 Zn4 132.16(7) . . ?
O2 Zn1 Zn4 113.49(7) . . ?
O6' Zn1 Zn4 80.6(3) . . ?
O6 Zn1 Zn4 72.48(14) . . ?
O1 Zn2 O8 112.02(8) . . ?
O1 Zn2 O3 107.90(8) . . ?
O8 Zn2 O3 107.48(8) . . ?
O1 Zn2 O10 111.93(8) . . ?
O8 Zn2 O10 107.67(8) . . ?
O3 Zn2 O10 109.74(9) . . ?
O1 Zn2 Zn4 36.42(5) . . ?
O8 Zn2 Zn4 128.16(6) . . ?
O3 Zn2 Zn4 120.16(6) . . ?
O10 Zn2 Zn4 75.59(6) . . ?
O12 Zn3 O9 111.25(9) . . ?
O12 Zn3 O1 111.13(8) . . ?
O9 Zn3 O1 109.34(8) . . ?
O12 Zn3 O5 111.52(9) . . ?
O9 Zn3 O5 104.62(9) . . ?
O1 Zn3 O5 108.76(8) . . ?
O12 Zn3 Zn4 75.45(6) . . ?
O9 Zn3 Zn4 121.33(6) . . ?
O1 Zn3 Zn4 35.87(5) . . ?
O5 Zn3 Zn4 127.70(6) . . ?
O11 Zn4 O13 112.82(9) . . ?
O11 Zn4 O7 112.73(17) . . ?
O13 Zn4 O7 101.02(12) . . ?
O11 Zn4 O1 108.22(8) . . ?
O13 Zn4 O1 108.60(8) . . ?
O7 Zn4 O1 113.34(15) . . ?
O11 Zn4 O7' 104.8(4) . . ?
O13 Zn4 O7' 116.0(3) . . ?
O7 Zn4 O7' 15.0(3) . . ?
O1 Zn4 O7' 105.9(3) . . ?
O11 Zn4 Zn2 74.18(6) . . ?
O13 Zn4 Zn2 111.79(6) . . ?
O7 Zn4 Zn2 140.74(11) . . ?
O1 Zn4 Zn2 36.28(5) . . ?
O7' Zn4 Zn2 127.6(3) . . ?
O11 Zn4 Zn1 110.62(6) . . ?
O13 Zn4 Zn1 131.69(6) . . ?
O7 Zn4 Zn1 80.45(13) . . ?
O1 Zn4 Zn1 35.97(5) . . ?
O7' Zn4 Zn1 70.7(3) . . ?
Zn2 Zn4 Zn1 61.846(11) . . ?
O11 Zn4 Zn3 132.90(6) . . ?
O13 Zn4 Zn3 74.18(6) . . ?
O7 Zn4 Zn3 111.06(16) . . ?
O1 Zn4 Zn3 35.92(5) . . ?
O7' Zn4 Zn3 113.3(4) . . ?
Zn2 Zn4 Zn3 61.042(10) . . ?
Zn1 Zn4 Zn3 61.001(10) . . ?
O17 Zn5 O15 113.58(8) . . ?
O17 Zn5 O14 109.81(8) . . ?
O15 Zn5 O14 112.04(8) . . ?
O17 Zn5 O19 101.17(8) . . ?
O15 Zn5 O19 109.85(8) . . ?
O14 Zn5 O19 109.85(8) . . ?
O17 Zn5 Zn8 124.18(6) . . ?
O15 Zn5 Zn8 120.19(6) . . ?
O14 Zn5 Zn8 36.00(5) . . ?
O19 Zn5 Zn8 74.45(6) . . ?
O17 Zn5 Zn6 123.63(6) . . ?
O15 Zn5 Zn6 76.51(6) . . ?
O14 Zn5 Zn6 35.75(5) . . ?
O19 Zn5 Zn6 128.47(6) . . ?
Zn8 Zn5 Zn6 60.371(11) . . ?
O21 Zn6 O16 109.08(8) . . ?
O21 Zn6 O14 109.07(8) . . ?
O16 Zn6 O14 112.47(8) . . ?
O21 Zn6 O23 106.44(9) . . ?
O16 Zn6 O23 107.84(8) . . ?
O14 Zn6 O23 111.74(8) . . ?
O21 Zn6 Zn5 119.98(6) . . ?
O16 Zn6 Zn5 76.83(6) . . ?
O14 Zn6 Zn5 35.81(5) . . ?
O23 Zn6 Zn5 129.13(6) . . ?
O14 Zn7 O18 110.30(7) . . ?
O14 Zn7 O22 113.44(8) . . ?
O18 Zn7 O22 112.76(8) . . ?
O14 Zn7 O25 110.91(8) . . ?
O18 Zn7 O25 103.23(8) . . ?
O22 Zn7 O25 105.62(8) . . ?
O24 Zn8 O26 105.60(9) . . ?
O24 Zn8 O14 110.99(8) . . ?
O26 Zn8 O14 109.33(8) . . ?
O24 Zn8 O20 109.27(8) . . ?
O26 Zn8 O20 106.61(9) . . ?
O14 Zn8 O20 114.57(8) . . ?
O24 Zn8 Zn5 125.67(6) . . ?
O26 Zn8 Zn5 123.97(6) . . ?
O14 Zn8 Zn5 36.05(5) . . ?
O20 Zn8 Zn5 78.55(6) . . ?
Zn2 O1 Zn1 112.34(9) . . ?
Zn2 O1 Zn4 107.29(8) . . ?
Zn1 O1 Zn4 107.95(8) . . ?
Zn2 O1 Zn3 110.34(8) . . ?
Zn1 O1 Zn3 110.55(9) . . ?
Zn4 O1 Zn3 108.21(9) . . ?
C1 O2 Zn1 129.76(19) . . ?
C1 O3 Zn2 130.66(19) . . ?
C8 O4 Zn1 129.78(19) . . ?
C8 O5 Zn3 132.86(19) . . ?
C22 O8 Zn2 129.06(17) . . ?
C22 O9 Zn3 133.07(18) . . ?
C29 O10 Zn2 125.59(18) . . ?
C29 O11 Zn4 126.91(17) . . ?
C36 O12 Zn3 127.69(18) . . ?
C36 O13 Zn4 125.04(19) . . ?
Zn6 O14 Zn8 109.19(8) . . ?
Zn6 O14 Zn7 109.63(8) . . ?
Zn8 O14 Zn7 111.15(8) . . ?
Zn6 O14 Zn5 108.43(8) . . ?
Zn8 O14 Zn5 107.95(8) . . ?
Zn7 O14 Zn5 110.42(8) . . ?
C43 O15 Zn5 131.40(17) . . ?
C43 O16 Zn6 130.81(17) . . ?
C50 O17 Zn5 130.46(17) . . ?
C50 O18 Zn7 129.96(17) . . ?
C57 O19 Zn5 133.44(19) . . ?
C57 O20 Zn8 127.42(17) . . ?
C64 O21 Zn6 135.36(18) . . ?
C64 O22 Zn7 127.91(18) . . ?
C71 O23 Zn6 130.10(18) . . ?
C71 O24 Zn8 132.17(18) . . ?
C78 O25 Zn7 129.85(18) . . ?
C78 O26 Zn8 133.92(18) . . ?
C1 N1 C5 121.8(3) . . ?
C1 N1 C2 119.9(3) . . ?
C5 N1 C2 117.8(3) . . ?
C8 N2 C12 119.8(2) . . ?
C8 N2 C9 122.4(2) . . ?
C12 N2 C9 117.5(2) . . ?
C22 N4 C26 120.0(2) . . ?
C22 N4 C23 122.0(2) . . ?
C26 N4 C23 117.9(2) . . ?
C29 N5 C30 122.5(2) . . ?
C29 N5 C33 119.5(2) . . ?
C30 N5 C33 117.9(2) . . ?
C36 N6 C37 122.0(2) . . ?
C36 N6 C40 120.0(2) . . ?
C37 N6 C40 118.0(2) . . ?
C43 N7 C44 120.5(2) . . ?
C43 N7 C47 121.8(2) . . ?
C44 N7 C47 117.7(2) . . ?
C50 N8 C54 120.8(2) . . ?
C50 N8 C51 121.5(2) . . ?
C54 N8 C51 117.7(2) . . ?
C57 N9 C58 119.9(2) . . ?
C57 N9 C61 122.0(2) . . ?
C58 N9 C61 118.0(2) . . ?
C64 N10 C68 122.0(2) . . ?
C64 N10 C65 121.0(2) . . ?
C68 N10 C65 116.8(2) . . ?
C78 N12 C79 120.8(2) . . ?
C78 N12 C82 121.3(2) . . ?
C79 N12 C82 117.9(2) . . ?
O2 C1 O3 124.2(3) . . ?
O2 C1 N1 118.1(3) . . ?
O3 C1 N1 117.7(3) . . ?
N1 C2 C3 111.8(3) . . ?
N1 C2 C4 111.4(3) . . ?
C3 C2 C4 111.2(4) . . ?
N1 C2 H2 107.4 . . ?
C3 C2 H2 107.4 . . ?
C4 C2 H2 107.4 . . ?
C2 C3 H3A 109.5 . . ?
C2 C3 H3B 109.5 . . ?
H3A C3 H3B 109.5 . . ?
C2 C3 H3C 109.5 . . ?
H3A C3 H3C 109.5 . . ?
H3B C3 H3C 109.5 . . ?
C2 C4 H4A 109.5 . . ?
C2 C4 H4B 109.5 . . ?
H4A C4 H4B 109.5 . . ?
C2 C4 H4C 109.5 . . ?
H4A C4 H4C 109.5 . . ?
H4B C4 H4C 109.5 . . ?
N1 C5 C7 112.7(3) . . ?
N1 C5 C6 112.6(3) . . ?
C7 C5 C6 114.1(4) . . ?
N1 C5 H5 105.5 . . ?
C7 C5 H5 105.5 . . ?
C6 C5 H5 105.5 . . ?
C5 C6 H6A 109.5 . . ?
C5 C6 H6B 109.5 . . ?
H6A C6 H6B 109.5 . . ?
C5 C6 H6C 109.5 . . ?
H6A C6 H6C 109.5 . . ?
H6B C6 H6C 109.5 . . ?
C5 C7 H7A 109.5 . . ?
C5 C7 H7B 109.5 . . ?
H7A C7 H7B 109.5 . . ?
C5 C7 H7C 109.5 . . ?
H7A C7 H7C 109.5 . . ?
H7B C7 H7C 109.5 . . ?
O5 C8 O4 124.6(3) . . ?
O5 C8 N2 118.2(3) . . ?
O4 C8 N2 117.2(3) . . ?
N2 C9 C11 112.5(3) . . ?
N2 C9 C10 112.0(3) . . ?
C11 C9 C10 112.8(3) . . ?
N2 C9 H9 106.3 . . ?
C11 C9 H9 106.3 . . ?
C10 C9 H9 106.3 . . ?
C9 C10 H10A 109.5 . . ?
C9 C10 H10B 109.5 . . ?
H10A C10 H10B 109.5 . . ?
C9 C10 H10C 109.5 . . ?
H10A C10 H10C 109.5 . . ?
H10B C10 H10C 109.5 . . ?
C9 C11 H11A 109.5 . . ?
C9 C11 H11B 109.5 . . ?
H11A C11 H11B 109.5 . . ?
C9 C11 H11C 109.5 . . ?
H11A C11 H11C 109.5 . . ?
H11B C11 H11C 109.5 . . ?
N2 C12 C13 111.4(3) . . ?
N2 C12 C14 110.6(3) . . ?
C13 C12 C14 111.9(3) . . ?
N2 C12 H12 107.6 . . ?
C13 C12 H12 107.6 . . ?
C14 C12 H12 107.6 . . ?
C12 C13 H13A 109.5 . . ?
C12 C13 H13B 109.5 . . ?
H13A C13 H13B 109.5 . . ?
C12 C13 H13C 109.5 . . ?
H13A C13 H13C 109.5 . . ?
H13B C13 H13C 109.5 . . ?
C12 C14 H14A 109.5 . . ?
C12 C14 H14B 109.5 . . ?
H14A C14 H14B 109.5 . . ?
C12 C14 H14C 109.5 . . ?
H14A C14 H14C 109.5 . . ?
H14B C14 H14C 109.5 . . ?
C15 O6 Zn1 131.7(5) . . ?
C15 O7 Zn4 124.9(4) . . ?
C15 N3 C16 121.8(5) . . ?
C15 N3 C19 118.9(6) . . ?
C16 N3 C19 119.1(6) . . ?
O7 C15 O6 124.9(6) . . ?
O7 C15 N3 114.9(5) . . ?
O6 C15 N3 120.2(6) . . ?
N3 C16 C17 113.5(5) . . ?
N3 C16 C18 110.6(5) . . ?
C17 C16 C18 113.1(7) . . ?
N3 C16 H16 106.3 . . ?
C17 C16 H16 106.3 . . ?
C18 C16 H16 106.3 . . ?
N3 C19 C21 113.6(7) . . ?
N3 C19 C20 110.5(7) . . ?
C21 C19 C20 111.1(8) . . ?
N3 C19 H19 107.1 . . ?
C21 C19 H19 107.1 . . ?
C20 C19 H19 107.1 . . ?
C15' O6' Zn1 122.5(9) . . ?
C15' O7' Zn4 129.6(10) . . ?
C15' N3' C19' 122.9(13) . . ?
C15' N3' C16' 121.6(10) . . ?
C19' N3' C16' 115.2(12) . . ?
O6' C15' O7' 122.7(12) . . ?
O6' C15' N3' 114.2(11) . . ?
O7' C15' N3' 123.0(11) . . ?
N3' C16' C18' 117.1(11) . . ?
N3' C16' C17' 109.2(8) . . ?
C18' C16' C17' 114.8(12) . . ?
N3' C16' H16' 104.8 . . ?
C18' C16' H16' 104.8 . . ?
C17' C16' H16' 104.8 . . ?
C16' C17' H17D 109.5 . . ?
C16' C17' H17E 109.5 . . ?
H17D C17' H17E 109.5 . . ?
C16' C17' H17F 109.5 . . ?
H17D C17' H17F 109.5 . . ?
H17E C17' H17F 109.5 . . ?
C16' C18' H18D 109.5 . . ?
C16' C18' H18E 109.5 . . ?
H18D C18' H18E 109.5 . . ?
C16' C18' H18F 109.5 . . ?
H18D C18' H18F 109.5 . . ?
H18E C18' H18F 109.5 . . ?
N3' C19' C21' 112.6(14) . . ?
N3' C19' C20' 112.8(15) . . ?
C21' C19' C20' 112.3(18) . . ?
N3' C19' H19' 106.2 . . ?
C21' C19' H19' 106.2 . . ?
C20' C19' H19' 106.2 . . ?
C19' C20' H20D 109.5 . . ?
C19' C20' H20E 109.5 . . ?
H20D C20' H20E 109.5 . . ?
C19' C20' H20F 109.5 . . ?
H20D C20' H20F 109.5 . . ?
H20E C20' H20F 109.5 . . ?
C19' C21' H21D 109.5 . . ?
C19' C21' H21E 109.5 . . ?
H21D C21' H21E 109.5 . . ?
C19' C21' H21F 109.5 . . ?
H21D C21' H21F 109.5 . . ?
H21E C21' H21F 109.5 . . ?
O9 C22 O8 124.8(2) . . ?
O9 C22 N4 117.6(2) . . ?
O8 C22 N4 117.6(2) . . ?
N4 C23 C24 113.1(2) . . ?
N4 C23 C25 112.4(2) . . ?
C24 C23 C25 112.7(3) . . ?
N4 C23 H23 106.0 . . ?
C24 C23 H23 106.0 . . ?
C25 C23 H23 106.0 . . ?
C23 C24 H24A 109.5 . . ?
C23 C24 H24B 109.5 . . ?
H24A C24 H24B 109.5 . . ?
C23 C24 H24C 109.5 . . ?
H24A C24 H24C 109.5 . . ?
H24B C24 H24C 109.5 . . ?
C23 C25 H25A 109.5 . . ?
C23 C25 H25B 109.5 . . ?
H25A C25 H25B 109.5 . . ?
C23 C25 H25C 109.5 . . ?
H25A C25 H25C 109.5 . . ?
H25B C25 H25C 109.5 . . ?
N4 C26 C28 112.0(3) . . ?
N4 C26 C27 110.7(3) . . ?
C28 C26 C27 112.4(3) . . ?
N4 C26 H26 107.1 . . ?
C28 C26 H26 107.1 . . ?
C27 C26 H26 107.1 . . ?
C26 C27 H27A 109.5 . . ?
C26 C27 H27B 109.5 . . ?
H27A C27 H27B 109.5 . . ?
C26 C27 H27C 109.5 . . ?
H27A C27 H27C 109.5 . . ?
H27B C27 H27C 109.5 . . ?
C26 C28 H28A 109.5 . . ?
C26 C28 H28B 109.5 . . ?
H28A C28 H28B 109.5 . . ?
C26 C28 H28C 109.5 . . ?
H28A C28 H28C 109.5 . . ?
H28B C28 H28C 109.5 . . ?
O11 C29 O10 124.0(2) . . ?
O11 C29 N5 117.8(2) . . ?
O10 C29 N5 118.1(2) . . ?
N5 C30 C31 113.2(3) . . ?
N5 C30 C32 112.7(2) . . ?
C31 C30 C32 112.0(3) . . ?
N5 C30 H30 106.1 . . ?
C31 C30 H30 106.1 . . ?
C32 C30 H30 106.1 . . ?
C30 C31 H31A 109.5 . . ?
C30 C31 H31B 109.5 . . ?
H31A C31 H31B 109.5 . . ?
C30 C31 H31C 109.5 . . ?
H31A C31 H31C 109.5 . . ?
H31B C31 H31C 109.5 . . ?
C30 C32 H32A 109.5 . . ?
C30 C32 H32B 109.5 . . ?
H32A C32 H32B 109.5 . . ?
C30 C32 H32C 109.5 . . ?
H32A C32 H32C 109.5 . . ?
H32B C32 H32C 109.5 . . ?
N5 C33 C35 111.2(2) . . ?
N5 C33 C34 111.4(2) . . ?
C35 C33 C34 111.9(3) . . ?
N5 C33 H33 107.4 . . ?
C35 C33 H33 107.4 . . ?
C34 C33 H33 107.4 . . ?
C33 C34 H34A 109.5 . . ?
C33 C34 H34B 109.5 . . ?
H34A C34 H34B 109.5 . . ?
C33 C34 H34C 109.5 . . ?
H34A C34 H34C 109.5 . . ?
H34B C34 H34C 109.5 . . ?
C33 C35 H35A 109.5 . . ?
C33 C35 H35B 109.5 . . ?
H35A C35 H35B 109.5 . . ?
C33 C35 H35C 109.5 . . ?
H35A C35 H35C 109.5 . . ?
H35B C35 H35C 109.5 . . ?
O12 C36 O13 123.9(3) . . ?
O12 C36 N6 118.2(3) . . ?
O13 C36 N6 117.9(3) . . ?
N6 C37 C39 112.0(2) . . ?
N6 C37 C38 113.8(2) . . ?
C39 C37 C38 113.2(3) . . ?
N6 C37 H37 105.7 . . ?
C39 C37 H37 105.7 . . ?
C38 C37 H37 105.7 . . ?
C37 C38 H38A 109.5 . . ?
C37 C38 H38B 109.5 . . ?
H38A C38 H38B 109.5 . . ?
C37 C38 H38C 109.5 . . ?
H38A C38 H38C 109.5 . . ?
H38B C38 H38C 109.5 . . ?
C37 C39 H39A 109.5 . . ?
C37 C39 H39B 109.5 . . ?
H39A C39 H39B 109.5 . . ?
C37 C39 H39C 109.5 . . ?
H39A C39 H39C 109.5 . . ?
H39B C39 H39C 109.5 . . ?
N6 C40 C41 111.1(2) . . ?
N6 C40 C42 112.0(2) . . ?
C41 C40 C42 112.8(3) . . ?
N6 C40 H40 106.8 . . ?
C41 C40 H40 106.8 . . ?
C42 C40 H40 106.8 . . ?
C40 C41 H41A 109.5 . . ?
C40 C41 H41B 109.5 . . ?
H41A C41 H41B 109.5 . . ?
C40 C41 H41C 109.5 . . ?
H41A C41 H41C 109.5 . . ?
H41B C41 H41C 109.5 . . ?
C40 C42 H42A 109.5 . . ?
C40 C42 H42B 109.5 . . ?
H42A C42 H42B 109.5 . . ?
C40 C42 H42C 109.5 . . ?
H42A C42 H42C 109.5 . . ?
H42B C42 H42C 109.5 . . ?
O15 C43 O16 124.4(2) . . ?
O15 C43 N7 118.3(2) . . ?
O16 C43 N7 117.3(2) . . ?
N7 C44 C45 111.4(2) . . ?
N7 C44 C46 111.7(3) . . ?
C45 C44 C46 112.3(3) . . ?
N7 C44 H44 107.0 . . ?
C45 C44 H44 107.0 . . ?
C46 C44 H44 107.0 . . ?
C44 C45 H45A 109.5 . . ?
C44 C45 H45B 109.5 . . ?
H45A C45 H45B 109.5 . . ?
C44 C45 H45C 109.5 . . ?
H45A C45 H45C 109.5 . . ?
H45B C45 H45C 109.5 . . ?
C44 C46 H46A 109.5 . . ?
C44 C46 H46B 109.5 . . ?
H46A C46 H46B 109.5 . . ?
C44 C46 H46C 109.5 . . ?
H46A C46 H46C 109.5 . . ?
H46B C46 H46C 109.5 . . ?
N7 C47 C49 112.9(2) . . ?
N7 C47 C48 112.7(2) . . ?
C49 C47 C48 112.9(3) . . ?
N7 C47 H47 105.8 . . ?
C49 C47 H47 105.8 . . ?
C48 C47 H47 105.8 . . ?
C47 C48 H48A 109.5 . . ?
C47 C48 H48B 109.5 . . ?
H48A C48 H48B 109.5 . . ?
C47 C48 H48C 109.5 . . ?
H48A C48 H48C 109.5 . . ?
H48B C48 H48C 109.5 . . ?
C47 C49 H49A 109.5 . . ?
C47 C49 H49B 109.5 . . ?
H49A C49 H49B 109.5 . . ?
C47 C49 H49C 109.5 . . ?
H49A C49 H49C 109.5 . . ?
H49B C49 H49C 109.5 . . ?
O17 C50 O18 124.3(2) . . ?
O17 C50 N8 117.3(2) . . ?
O18 C50 N8 118.4(2) . . ?
N8 C51 C52 113.8(3) . . ?
N8 C51 C53 111.6(2) . . ?
C52 C51 C53 112.6(3) . . ?
N8 C51 H51 106.1 . . ?
C52 C51 H51 106.1 . . ?
C53 C51 H51 106.1 . . ?
C51 C52 H52A 109.5 . . ?
C51 C52 H52B 109.5 . . ?
H52A C52 H52B 109.5 . . ?
C51 C52 H52C 109.5 . . ?
H52A C52 H52C 109.5 . . ?
H52B C52 H52C 109.5 . . ?
C51 C53 H53A 109.5 . . ?
C51 C53 H53B 109.5 . . ?
H53A C53 H53B 109.5 . . ?
C51 C53 H53C 109.5 . . ?
H53A C53 H53C 109.5 . . ?
H53B C53 H53C 109.5 . . ?
N8 C54 C55 111.3(3) . . ?
N8 C54 C56 111.9(3) . . ?
C55 C54 C56 111.3(3) . . ?
N8 C54 H54 107.3 . . ?
C55 C54 H54 107.3 . . ?
C56 C54 H54 107.3 . . ?
C54 C55 H55A 109.5 . . ?
C54 C55 H55B 109.5 . . ?
H55A C55 H55B 109.5 . . ?
C54 C55 H55C 109.5 . . ?
H55A C55 H55C 109.5 . . ?
H55B C55 H55C 109.5 . . ?
C54 C56 H56A 109.5 . . ?
C54 C56 H56B 109.5 . . ?
H56A C56 H56B 109.5 . . ?
C54 C56 H56C 109.5 . . ?
H56A C56 H56C 109.5 . . ?
H56B C56 H56C 109.5 . . ?
O19 C57 O20 124.3(2) . . ?
O19 C57 N9 118.0(3) . . ?
O20 C57 N9 117.7(2) . . ?
N9 C58 C60 112.2(3) . . ?
N9 C58 C59 112.3(3) . . ?
C60 C58 C59 111.2(3) . . ?
N9 C58 H58 106.9 . . ?
C60 C58 H58 106.9 . . ?
C59 C58 H58 106.9 . . ?
C58 C59 H59A 109.5 . . ?
C58 C59 H59B 109.5 . . ?
H59A C59 H59B 109.5 . . ?
C58 C59 H59C 109.5 . . ?
H59A C59 H59C 109.5 . . ?
H59B C59 H59C 109.5 . . ?
C58 C60 H60A 109.5 . . ?
C58 C60 H60B 109.5 . . ?
H60A C60 H60B 109.5 . . ?
C58 C60 H60C 109.5 . . ?
H60A C60 H60C 109.5 . . ?
H60B C60 H60C 109.5 . . ?
N9 C61 C62 112.8(2) . . ?
N9 C61 C63 113.1(2) . . ?
C62 C61 C63 112.3(3) . . ?
N9 C61 H61 106.0 . . ?
C62 C61 H61 106.0 . . ?
C63 C61 H61 106.0 . . ?
C61 C62 H62A 109.5 . . ?
C61 C62 H62B 109.5 . . ?
H62A C62 H62B 109.5 . . ?
C61 C62 H62C 109.5 . . ?
H62A C62 H62C 109.5 . . ?
H62B C62 H62C 109.5 . . ?
C61 C63 H63A 109.5 . . ?
C61 C63 H63B 109.5 . . ?
H63A C63 H63B 109.5 . . ?
C61 C63 H63C 109.5 . . ?
H63A C63 H63C 109.5 . . ?
H63B C63 H63C 109.5 . . ?
O21 C64 O22 124.3(2) . . ?
O21 C64 N10 116.8(3) . . ?
O22 C64 N10 119.0(3) . . ?
N10 C65 C66 112.8(3) . . ?
N10 C65 C67 112.6(3) . . ?
C66 C65 C67 113.2(3) . . ?
N10 C65 H65 105.8 . . ?
C66 C65 H65 105.8 . . ?
C67 C65 H65 105.8 . . ?
C65 C66 H66A 109.5 . . ?
C65 C66 H66B 109.5 . . ?
H66A C66 H66B 109.5 . . ?
C65 C66 H66C 109.5 . . ?
H66A C66 H66C 109.5 . . ?
H66B C66 H66C 109.5 . . ?
C65 C67 H67A 109.5 . . ?
C65 C67 H67B 109.5 . . ?
H67A C67 H67B 109.5 . . ?
C65 C67 H67C 109.5 . . ?
H67A C67 H67C 109.5 . . ?
H67B C67 H67C 109.5 . . ?
N10 C68 C70 111.4(3) . . ?
N10 C68 C69 111.6(3) . . ?
C70 C68 C69 111.1(3) . . ?
N10 C68 H68 107.5 . . ?
C70 C68 H68 107.5 . . ?
C69 C68 H68 107.5 . . ?
C68 C69 H69A 109.5 . . ?
C68 C69 H69B 109.5 . . ?
H69A C69 H69B 109.5 . . ?
C68 C69 H69C 109.5 . . ?
H69A C69 H69C 109.5 . . ?
H69B C69 H69C 109.5 . . ?
C68 C70 H70A 109.5 . . ?
C68 C70 H70B 109.5 . . ?
H70A C70 H70B 109.5 . . ?
C68 C70 H70C 109.5 . . ?
H70A C70 H70C 109.5 . . ?
H70B C70 H70C 109.5 . . ?
O23 C71 O24 124.6(2) . . ?
O23 C71 N11 121.7(3) . . ?
O24 C71 N11 113.7(3) . . ?
O23 C71 N11' 108.2(7) . . ?
O24 C71 N11' 127.1(7) . . ?
N11 C71 N11' 14.2(9) . . ?
C71 N11 C72 119.2(5) . . ?
C71 N11 C75 122.8(4) . . ?
C72 N11 C75 117.9(4) . . ?
N11 C72 C73 113.1(6) . . ?
N11 C72 C74 112.9(6) . . ?
C73 C72 C74 113.5(5) . . ?
N11 C72 H72 105.5 . . ?
C73 C72 H72 105.5 . . ?
C74 C72 H72 105.5 . . ?
N11 C75 C77 111.9(5) . . ?
N11 C75 C76 110.7(6) . . ?
C77 C75 C76 113.6(5) . . ?
N11 C75 H75 106.7 . . ?
C77 C75 H75 106.7 . . ?
C76 C75 H75 106.7 . . ?
C71 N11' C72' 114.7(13) . . ?
C71 N11' C75' 127.2(14) . . ?
C72' N11' C75' 118.2(12) . . ?
N11' C72' C73' 115.2(16) . . ?
N11' C72' C74' 112.5(15) . . ?
C73' C72' C74' 111.9(12) . . ?
N11' C72' H72' 105.4 . . ?
C73' C72' H72' 105.4 . . ?
C74' C72' H72' 105.4 . . ?
C72' C73' H73D 109.5 . . ?
C72' C73' H73E 109.5 . . ?
H73D C73' H73E 109.5 . . ?
C72' C73' H73F 109.5 . . ?
H73D C73' H73F 109.5 . . ?
H73E C73' H73F 109.5 . . ?
C72' C74' H74D 109.5 . . ?
C72' C74' H74E 109.5 . . ?
H74D C74' H74E 109.5 . . ?
C72' C74' H74F 109.5 . . ?
H74D C74' H74F 109.5 . . ?
H74E C74' H74F 109.5 . . ?
N11' C75' C77' 111.6(15) . . ?
N11' C75' C76' 110.9(16) . . ?
C77' C75' C76' 114.0(16) . . ?
N11' C75' H75' 106.6 . . ?
C77' C75' H75' 106.6 . . ?
C76' C75' H75' 106.6 . . ?
C75' C76' H76D 109.5 . . ?
C75' C76' H76E 109.5 . . ?
H76D C76' H76E 109.5 . . ?
C75' C76' H76F 109.5 . . ?
H76D C76' H76F 109.5 . . ?
H76E C76' H76F 109.5 . . ?
C75' C77' H77D 109.5 . . ?
C75' C77' H77E 109.5 . . ?
H77D C77' H77E 109.5 . . ?
C75' C77' H77F 109.5 . . ?
H77D C77' H77F 109.5 . . ?
H77E C77' H77F 109.5 . . ?
O26 C78 O25 124.2(2) . . ?
O26 C78 N12 117.2(2) . . ?
O25 C78 N12 118.6(2) . . ?
N12 C79 C81 111.5(3) . . ?
N12 C79 C80 110.5(3) . . ?
C81 C79 C80 112.2(3) . . ?
N12 C79 H79 107.4 . . ?
C81 C79 H79 107.4 . . ?
C80 C79 H79 107.4 . . ?
C79 C80 H80A 109.5 . . ?
C79 C80 H80B 109.5 . . ?
H80A C80 H80B 109.5 . . ?
C79 C80 H80C 109.5 . . ?
H80A C80 H80C 109.5 . . ?
H80B C80 H80C 109.5 . . ?
C79 C81 H81A 109.5 . . ?
C79 C81 H81B 109.5 . . ?
H81A C81 H81B 109.5 . . ?
C79 C81 H81C 109.5 . . ?
H81A C81 H81C 109.5 . . ?
H81B C81 H81C 109.5 . . ?
N12 C82 C84 112.0(2) . . ?
N12 C82 C83 113.5(3) . . ?
C84 C82 C83 112.6(3) . . ?
N12 C82 H82 106.0 . . ?
C84 C82 H82 106.0 . . ?
C83 C82 H82 106.0 . . ?
C82 C83 H83A 109.5 . . ?
C82 C83 H83B 109.5 . . ?
H83A C83 H83B 109.5 . . ?
C82 C83 H83C 109.5 . . ?
H83A C83 H83C 109.5 . . ?
H83B C83 H83C 109.5 . . ?
C82 C84 H84A 109.5 . . ?
C82 C84 H84B 109.5 . . ?
H84A C84 H84B 109.5 . . ?
C82 C84 H84C 109.5 . . ?
H84A C84 H84C 109.5 . . ?
H84B C84 H84C 109.5 . . ?
N13 C85 C86 178.6(6) . . ?
C85 C86 H86A 109.5 . . ?
C85 C86 H86B 109.5 . . ?
H86A C86 H86B 109.5 . . ?
C85 C86 H86C 109.5 . . ?
H86A C86 H86C 109.5 . . ?
H86B C86 H86C 109.5 . . ?
N14 C87 C88 177.6(6) . . ?
C87 C88 H88A 109.5 . . ?
C87 C88 H88B 109.5 . . ?
H88A C88 H88B 109.5 . . ?
C87 C88 H88C 109.5 . . ?
H88A C88 H88C 109.5 . . ?
H88B C88 H88C 109.5 . . ?
N15 C89 C90 179.3(6) . . ?
C89 C90 H90A 109.5 . . ?
C89 C90 H90B 109.5 . . ?
H90A C90 H90B 109.5 . . ?
C89 C90 H90C 109.5 . . ?
H90A C90 H90C 109.5 . . ?
H90B C90 H90C 109.5 . . ?
N16 C91 C92 178.8(4) . . ?
C91 C92 H92A 109.5 . . ?
C91 C92 H92B 109.5 . . ?
H92A C92 H92B 109.5 . . ?
C91 C92 H92C 109.5 . . ?
H92A C92 H92C 109.5 . . ?
H92B C92 H92C 109.5 . . ?

loop_
_geom_bond_atom_site_label_1
_geom_bond_atom_site_label_2
_geom_bond_distance
_geom_bond_site_symmetry_2
_geom_bond_publ_flag
Zn1 O1 1.9337(18) . ?
Zn1 O4 1.936(2) . ?
Zn1 O2 1.949(2) . ?
Zn1 O6' 1.950(4) . ?
Zn1 O6 1.971(3) . ?
Zn1 Zn4 3.1318(5) . ?
Zn2 O1 1.9322(18) . ?
Zn2 O8 1.9389(18) . ?
Zn2 O3 1.950(2) . ?
Zn2 O10 1.9519(19) . ?
Zn2 Zn4 3.1175(4) . ?
Zn3 O12 1.9372(19) . ?
Zn3 O9 1.9387(19) . ?
Zn3 O1 1.9413(18) . ?
Zn3 O5 1.9498(19) . ?
Zn3 Zn4 3.1431(5) . ?
Zn4 O11 1.9232(19) . ?
Zn4 O13 1.933(2) . ?
Zn4 O7 1.938(2) . ?
Zn4 O1 1.9387(18) . ?
Zn4 O7' 1.952(4) . ?
Zn5 O17 1.9296(18) . ?
Zn5 O15 1.9307(18) . ?
Zn5 O14 1.9436(17) . ?
Zn5 O19 1.9483(19) . ?
Zn5 Zn8 3.1420(4) . ?
Zn5 Zn6 3.1512(4) . ?
Zn6 O21 1.9290(19) . ?
Zn6 O16 1.9340(18) . ?
Zn6 O14 1.9408(17) . ?
Zn6 O23 1.9434(19) . ?
Zn7 O14 1.9429(17) . ?
Zn7 O18 1.9439(18) . ?
Zn7 O22 1.9509(18) . ?
Zn7 O25 1.9635(19) . ?
Zn8 O24 1.9333(19) . ?
Zn8 O26 1.9359(19) . ?
Zn8 O14 1.9413(17) . ?
Zn8 O20 1.9444(19) . ?
O2 C1 1.272(3) . ?
O3 C1 1.277(3) . ?
O4 C8 1.278(3) . ?
O5 C8 1.266(3) . ?
O8 C22 1.273(3) . ?
O9 C22 1.268(3) . ?
O10 C29 1.278(3) . ?
O11 C29 1.274(3) . ?
O12 C36 1.277(3) . ?
O13 C36 1.278(3) . ?
O15 C43 1.278(3) . ?
O16 C43 1.278(3) . ?
O17 C50 1.271(3) . ?
O18 C50 1.279(3) . ?
O19 C57 1.273(3) . ?
O20 C57 1.275(3) . ?
O21 C64 1.267(3) . ?
O22 C64 1.279(3) . ?
O23 C71 1.267(3) . ?
O24 C71 1.274(3) . ?
O25 C78 1.278(3) . ?
O26 C78 1.269(3) . ?
N1 C1 1.349(4) . ?
N1 C5 1.473(4) . ?
N1 C2 1.487(4) . ?
N2 C8 1.349(4) . ?
N2 C12 1.479(4) . ?
N2 C9 1.487(4) . ?
N4 C22 1.353(3) . ?
N4 C26 1.477(4) . ?
N4 C23 1.478(3) . ?
N5 C29 1.352(3) . ?
N5 C30 1.469(3) . ?
N5 C33 1.482(3) . ?
N6 C36 1.347(3) . ?
N6 C37 1.466(4) . ?
N6 C40 1.478(3) . ?
N7 C43 1.347(3) . ?
N7 C44 1.476(3) . ?
N7 C47 1.481(3) . ?
N8 C50 1.351(3) . ?
N8 C54 1.473(3) . ?
N8 C51 1.482(3) . ?
N9 C57 1.353(3) . ?
N9 C58 1.475(4) . ?
N9 C61 1.484(4) . ?
N10 C64 1.354(3) . ?
N10 C68 1.474(4) . ?
N10 C65 1.476(4) . ?
N12 C78 1.349(3) . ?
N12 C79 1.477(4) . ?
N12 C82 1.487(4) . ?
N13 C85 1.133(6) . ?
N14 C87 1.142(6) . ?
N15 C89 1.137(5) . ?
N16 C91 1.120(4) . ?
C2 C3 1.513(5) . ?
C2 C4 1.517(6) . ?
C2 H2 1.0000 . ?
C3 H3A 0.9800 . ?
C3 H3B 0.9800 . ?
C3 H3C 0.9800 . ?
C4 H4A 0.9800 . ?
C4 H4B 0.9800 . ?
C4 H4C 0.9800 . ?
C5 C7 1.504(6) . ?
C5 C6 1.506(6) . ?
C5 H5 1.0000 . ?
C6 H6A 0.9800 . ?
C6 H6B 0.9800 . ?
C6 H6C 0.9800 . ?
C7 H7A 0.9800 . ?
C7 H7B 0.9800 . ?
C7 H7C 0.9800 . ?
C9 C11 1.517(5) . ?
C9 C10 1.521(5) . ?
C9 H9 1.0000 . ?
C10 H10A 0.9800 . ?
C10 H10B 0.9800 . ?
C10 H10C 0.9800 . ?
C11 H11A 0.9800 . ?
C11 H11B 0.9800 . ?
C11 H11C 0.9800 . ?
C12 C13 1.515(5) . ?
C12 C14 1.516(5) . ?
C12 H12 1.0000 . ?
C13 H13A 0.9800 . ?
C13 H13B 0.9800 . ?
C13 H13C 0.9800 . ?
C14 H14A 0.9800 . ?
C14 H14B 0.9800 . ?
C14 H14C 0.9800 . ?
O6 C15 1.272(7) . ?
O7 C15 1.270(7) . ?
N3 C15 1.357(6) . ?
N3 C16 1.460(6) . ?
N3 C19 1.472(7) . ?
C16 C17 1.515(8) . ?
C16 C18 1.529(9) . ?
C16 H16 1.0000 . ?
C17 H17A 0.9800 . ?
C17 H17B 0.9800 . ?
C17 H17C 0.9800 . ?
C18 H18A 0.9800 . ?
C18 H18B 0.9800 . ?
C18 H18C 0.9800 . ?
C19 C21 1.525(8) . ?
C19 C20 1.526(9) . ?
C19 H19 1.0000 . ?
C20 H20A 0.9800 . ?
C20 H20B 0.9800 . ?
C20 H20C 0.9800 . ?
C21 H21A 0.9800 . ?
C21 H21B 0.9800 . ?
C21 H21C 0.9800 . ?
O6' C15' 1.253(13) . ?
O7' C15' 1.275(13) . ?
N3' C15' 1.344(12) . ?
N3' C19' 1.468(13) . ?
N3' C16' 1.474(11) . ?
C16' C18' 1.500(12) . ?
C16' C17' 1.533(12) . ?
C16' H16' 1.0000 . ?
C17' H17D 0.9800 . ?
C17' H17E 0.9800 . ?
C17' H17F 0.9800 . ?
C18' H18D 0.9800 . ?
C18' H18E 0.9800 . ?
C18' H18F 0.9800 . ?
C19' C21' 1.522(14) . ?
C19' C20' 1.525(14) . ?
C19' H19' 1.0000 . ?
C20' H20D 0.9800 . ?
C20' H20E 0.9800 . ?
C20' H20F 0.9800 . ?
C21' H21D 0.9800 . ?
C21' H21E 0.9800 . ?
C21' H21F 0.9800 . ?
C23 C24 1.519(4) . ?
C23 C25 1.519(4) . ?
C23 H23 1.0000 . ?
C24 H24A 0.9800 . ?
C24 H24B 0.9800 . ?
C24 H24C 0.9800 . ?
C25 H25A 0.9800 . ?
C25 H25B 0.9800 . ?
C25 H25C 0.9800 . ?
C26 C28 1.514(5) . ?
C26 C27 1.514(5) . ?
C26 H26 1.0000 . ?
C27 H27A 0.9800 . ?
C27 H27B 0.9800 . ?
C27 H27C 0.9800 . ?
C28 H28A 0.9800 . ?
C28 H28B 0.9800 . ?
C28 H28C 0.9800 . ?
C30 C31 1.507(4) . ?
C30 C32 1.513(4) . ?
C30 H30 1.0000 . ?
C31 H31A 0.9800 . ?
C31 H31B 0.9800 . ?
C31 H31C 0.9800 . ?
C32 H32A 0.9800 . ?
C32 H32B 0.9800 . ?
C32 H32C 0.9800 . ?
C33 C35 1.510(4) . ?
C33 C34 1.513(4) . ?
C33 H33 1.0000 . ?
C34 H34A 0.9800 . ?
C34 H34B 0.9800 . ?
C34 H34C 0.9800 . ?
C35 H35A 0.9800 . ?
C35 H35B 0.9800 . ?
C35 H35C 0.9800 . ?
C37 C39 1.519(4) . ?
C37 C38 1.523(4) . ?
C37 H37 1.0000 . ?
C38 H38A 0.9800 . ?
C38 H38B 0.9800 . ?
C38 H38C 0.9800 . ?
C39 H39A 0.9800 . ?
C39 H39B 0.9800 . ?
C39 H39C 0.9800 . ?
C40 C41 1.522(4) . ?
C40 C42 1.522(4) . ?
C40 H40 1.0000 . ?
C41 H41A 0.9800 . ?
C41 H41B 0.9800 . ?
C41 H41C 0.9800 . ?
C42 H42A 0.9800 . ?
C42 H42B 0.9800 . ?
C42 H42C 0.9800 . ?
C44 C45 1.520(4) . ?
C44 C46 1.522(5) . ?
C44 H44 1.0000 . ?
C45 H45A 0.9800 . ?
C45 H45B 0.9800 . ?
C45 H45C 0.9800 . ?
C46 H46A 0.9800 . ?
C46 H46B 0.9800 . ?
C46 H46C 0.9800 . ?
C47 C49 1.518(4) . ?
C47 C48 1.520(4) . ?
C47 H47 1.0000 . ?
C48 H48A 0.9800 . ?
C48 H48B 0.9800 . ?
C48 H48C 0.9800 . ?
C49 H49A 0.9800 . ?
C49 H49B 0.9800 . ?
C49 H49C 0.9800 . ?
C51 C52 1.517(4) . ?
C51 C53 1.520(4) . ?
C51 H51 1.0000 . ?
C52 H52A 0.9800 . ?
C52 H52B 0.9800 . ?
C52 H52C 0.9800 . ?
C53 H53A 0.9800 . ?
C53 H53B 0.9800 . ?
C53 H53C 0.9800 . ?
C54 C55 1.514(5) . ?
C54 C56 1.523(5) . ?
C54 H54 1.0000 . ?
C55 H55A 0.9800 . ?
C55 H55B 0.9800 . ?
C55 H55C 0.9800 . ?
C56 H56A 0.9800 . ?
C56 H56B 0.9800 . ?
C56 H56C 0.9800 . ?
C58 C60 1.516(5) . ?
C58 C59 1.520(5) . ?
C58 H58 1.0000 . ?
C59 H59A 0.9800 . ?
C59 H59B 0.9800 . ?
C59 H59C 0.9800 . ?
C60 H60A 0.9800 . ?
C60 H60B 0.9800 . ?
C60 H60C 0.9800 . ?
C61 C62 1.517(5) . ?
C61 C63 1.522(4) . ?
C61 H61 1.0000 . ?
C62 H62A 0.9800 . ?
C62 H62B 0.9800 . ?
C62 H62C 0.9800 . ?
C63 H63A 0.9800 . ?
C63 H63B 0.9800 . ?
C63 H63C 0.9800 . ?
C65 C66 1.523(4) . ?
C65 C67 1.524(5) . ?
C65 H65 1.0000 . ?
C66 H66A 0.9800 . ?
C66 H66B 0.9800 . ?
C66 H66C 0.9800 . ?
C67 H67A 0.9800 . ?
C67 H67B 0.9800 . ?
C67 H67C 0.9800 . ?
C68 C70 1.519(5) . ?
C68 C69 1.523(5) . ?
C68 H68 1.0000 . ?
C69 H69A 0.9800 . ?
C69 H69B 0.9800 . ?
C69 H69C 0.9800 . ?
C70 H70A 0.9800 . ?
C70 H70B 0.9800 . ?
C70 H70C 0.9800 . ?
C71 N11 1.352(5) . ?
C71 N11' 1.364(13) . ?
N11 C72 1.477(7) . ?
N11 C75 1.481(7) . ?
C72 C73 1.511(8) . ?
C72 C74 1.521(7) . ?
C72 H72 1.0000 . ?
C73 H73A 0.9800 . ?
C73 H73B 0.9800 . ?
C73 H73C 0.9800 . ?
C74 H74A 0.9800 . ?
C74 H74B 0.9800 . ?
C74 H74C 0.9800 . ?
C75 C77 1.497(8) . ?
C75 C76 1.513(8) . ?
C75 H75 1.0000 . ?
C76 H76A 0.9800 . ?
C76 H76B 0.9800 . ?
C76 H76C 0.9800 . ?
C77 H77A 0.9800 . ?
C77 H77B 0.9800 . ?
C77 H77C 0.9800 . ?
N11' C72' 1.473(16) . ?
N11' C75' 1.486(16) . ?
C72' C73' 1.524(14) . ?
C72' C74' 1.539(12) . ?
C72' H72' 1.0000 . ?
C73' H73D 0.9800 . ?
C73' H73E 0.9800 . ?
C73' H73F 0.9800 . ?
C74' H74D 0.9800 . ?
C74' H74E 0.9800 . ?
C74' H74F 0.9800 . ?
C75' C77' 1.495(17) . ?
C75' C76' 1.507(17) . ?
C75' H75' 1.0000 . ?
C76' H76D 0.9800 . ?
C76' H76E 0.9800 . ?
C76' H76F 0.9800 . ?
C77' H77D 0.9800 . ?
C77' H77E 0.9800 . ?
C77' H77F 0.9800 . ?
C79 C81 1.522(4) . ?
C79 C80 1.524(5) . ?
C79 H79 1.0000 . ?
C80 H80A 0.9800 . ?
C80 H80B 0.9800 . ?
C80 H80C 0.9800 . ?
C81 H81A 0.9800 . ?
C81 H81B 0.9800 . ?
C81 H81C 0.9800 . ?
C82 C84 1.517(4) . ?
C82 C83 1.522(4) . ?
C82 H82 1.0000 . ?
C83 H83A 0.9800 . ?
C83 H83B 0.9800 . ?
C83 H83C 0.9800 . ?
C84 H84A 0.9800 . ?
C84 H84B 0.9800 . ?
C84 H84C 0.9800 . ?
C85 C86 1.436(6) . ?
C86 H86A 0.9800 . ?
C86 H86B 0.9800 . ?
C86 H86C 0.9800 . ?
C87 C88 1.453(7) . ?
C88 H88A 0.9800 . ?
C88 H88B 0.9800 . ?
C88 H88C 0.9800 . ?
C89 C90 1.438(5) . ?
C90 H90A 0.9800 . ?
C90 H90B 0.9800 . ?
C90 H90C 0.9800 . ?
C91 C92 1.443(5) . ?
C92 H92A 0.9800 . ?
C92 H92B 0.9800 . ?
C92 H92C 0.9800 . ?
